data_7040262
loop_
_publ_author_name
'Nair, Ashwin G.'
'McBurney, Roy T.'
'Walker, D. Barney'
'Page, Michael J.'
'Gatus, Mark R. D.'
'Bhadbhade, Mohan'
'Messerle, Barbara A.'

_publ_section_title
;
 Ruthenium(ii) complexes of hemilabile pincer ligands: synthesis and
 catalysing the transfer hydrogenation of ketones.
;
_journal_issue 36
_journal_name_full 'Dalton transactions (Cambridge, England : 2003)'
_journal_page_first 14335
_journal_page_last 14342
_journal_paper_doi 10.1039/c6dt02459a
_journal_volume 45
_journal_year 2016
_chemical_formula_moiety '4(C17 H18 Cl N6 Ru), 2.5(C H4 O), 4(C24 H20 B), 1.5(O)'
_chemical_formula_sum 'C166.5 H162 B4 Cl4 N24 O4 Ru4'
_chemical_formula_weight 3152.51
_space_group_crystal_system triclinic
_space_group_IT_number 2
_space_group_name_Hall '-P 1'
_space_group_name_H-M_alt 'P -1'
_symmetry_space_group_name_Hall '-P 1'
_symmetry_space_group_name_H-M 'P -1'
_atom_sites_solution_hydrogens geom
_audit_creation_date 2016-05-18
_audit_creation_method
;
Olex2 1.2
(compiled 2016.02.19 svn.r3266 for OlexSys, GUI svn.r5155)
;
_audit_update_record
;
2016-05-20 deposited with the CCDC.
2016-08-10 downloaded from the CCDC.
;
_cell_angle_alpha 74.808(4)
_cell_angle_beta 89.916(4)
_cell_angle_gamma 81.797(4)
_cell_formula_units_Z 2
_cell_length_a 16.8274(12)
_cell_length_b 18.3619(15)
_cell_length_c 24.387(2)
_cell_measurement_reflns_used 6652
_cell_measurement_temperature 150.01
_cell_measurement_theta_max 22.07
_cell_measurement_theta_min 4.38
_cell_volume 7192.3(10)
_computing_cell_refinement 'SAINT v8.27A (Bruker, 2012)'
_computing_data_reduction 'SAINT v8.27A (Bruker, 2012)'
_computing_molecular_graphics 'Olex2 (Dolomanov et al., 2009)'
_computing_publication_material 'Olex2 (Dolomanov et al., 2009)'
_computing_structure_refinement 'ShelXL (Sheldrick, 2015)'
_diffrn_ambient_temperature 150.01
_diffrn_measured_fraction_theta_full 0.999
_diffrn_measured_fraction_theta_max 0.999
_diffrn_measurement_device_type 'Bruker APEX-II CCD'
_diffrn_measurement_method '\f and \w scans'
_diffrn_radiation_monochromator graphite
_diffrn_radiation_type MoK\a
_diffrn_radiation_wavelength 0.71073
_diffrn_reflns_av_R_equivalents 0.0000
_diffrn_reflns_av_unetI/netI 0.1205
_diffrn_reflns_Laue_measured_fraction_full 0.999
_diffrn_reflns_Laue_measured_fraction_max 0.999
_diffrn_reflns_limit_h_max 20
_diffrn_reflns_limit_h_min -19
_diffrn_reflns_limit_k_max 21
_diffrn_reflns_limit_k_min -20
_diffrn_reflns_limit_l_max 29
_diffrn_reflns_limit_l_min 0
_diffrn_reflns_number 25306
_diffrn_reflns_point_group_measured_fraction_full 0.999
_diffrn_reflns_point_group_measured_fraction_max 0.999
_diffrn_reflns_theta_full 25.000
_diffrn_reflns_theta_max 25.000
_diffrn_reflns_theta_min 0.866
_diffrn_standards_number 0
_exptl_absorpt_coefficient_mu 0.554
_exptl_absorpt_correction_T_max 0.7455
_exptl_absorpt_correction_T_min 0.6383
_exptl_absorpt_correction_type multi-scan
_exptl_absorpt_process_details
;
SADABS-2012/1 (Bruker,2012) was used for absorption correction.
wR2(int) was 0.1176 before and 0.0739 after correction.
The Ratio of minimum to maximum transmission is 0.8562.
The \l/2 correction factor is 0.0015.
;
_exptl_crystal_colour colourless
_exptl_crystal_colour_primary colourless
_exptl_crystal_density_diffrn 1.456
_exptl_crystal_description plate
_exptl_crystal_F_000 3250
_exptl_crystal_size_max 0.116
_exptl_crystal_size_mid 0.109
_exptl_crystal_size_min 0.045
_refine_diff_density_max 4.690
_refine_diff_density_min -1.099
_refine_diff_density_rms 0.166
_refine_ls_extinction_method none
_refine_ls_goodness_of_fit_ref 1.067
_refine_ls_hydrogen_treatment constr
_refine_ls_matrix_type full
_refine_ls_number_parameters 1863
_refine_ls_number_reflns 25306
_refine_ls_number_restraints 3
_refine_ls_restrained_S_all 1.067
_refine_ls_R_factor_all 0.1364
_refine_ls_R_factor_gt 0.0889
_refine_ls_shift/su_max 0.002
_refine_ls_shift/su_mean 0.000
_refine_ls_structure_factor_coef Fsqd
_refine_ls_weighting_details 'w=1/[\s^2^(Fo^2^)+(0.0789P)^2^+83.1282P] where P=(Fo^2^+2Fc^2^)/3'
_refine_ls_weighting_scheme calc
_refine_ls_wR_factor_gt 0.2086
_refine_ls_wR_factor_ref 0.2371
_reflns_Friedel_coverage 0.000
_reflns_number_gt 16497
_reflns_number_total 25306
_reflns_threshold_expression 'I > 2\s(I)'
_cod_data_source_file c6dt02459a2.cif
_cod_data_source_block p1bar
_cod_depositor_comments 'Adding full bibliography for 7040259--7040264.cif.'
_cod_original_cell_volume 7192.5(10)
_cod_original_formula_sum 'C166.50 H162 B4 Cl4 N24 O4 Ru4'
_cod_database_code 7040262
_shelx_space_group_comment
;
The symmetry employed for this shelxl refinement is uniquely defined
by the following loop, which should always be used as a source of
symmetry information in preference to the above space-group names.
They are only intended as comments.
;
_olex2_refinement_description
;
1. Fixed Uiso
 At 1.2 times of:
  All C(H) groups, All C(H,H) groups
 At 1.5 times of:
  All C(H,H,H) groups, All O(H) groups
2. Rigid body (RIGU) restrains
 N5L, C8L
 with sigma for 1-2 distances of 0.002 and sigma for 1-3 distances of 0.002
3. Others
 Fixed Sof: O2AA(0.5) O5AA(0.5) O3AA(0.5) O1(0.5) H1(0.5) C5(0.5) H5A(0.5)
 H5B(0.5) H5C(0.5)
4.a Secondary CH2 refined with riding coordinates:
 C4F(H4FA,H4FB), C8F(H8FA,H8FB), C4H(H4HA,H4HB), C8H(H8HA,H8HB), C4J(H4JA,
 H4JB), C8J(H8JA,H8JB), C4L(H4LA,H4LB), C8L(H8LA,H8LB)
4.b Aromatic/amide H refined with riding coordinates:
 C1E(H1E), C2E(H2E), C3E(H3E), C4E(H4E), C5E(H5E), C6E(H6E), C1F(H1F),
 C2F(H2F), C3F(H3F), C5F(H5F), C6F(H6F), C9F(H9F), C10F(H10F), C11F(H11F),
 C1G(H1G), C2G(H2G), C3G(H3G), C4G(H4G), C5G(H5G), C6G(H6G), C1H(H1H), C2H(H2H),
  C3H(H3H), C5H(H5H), C6H(H6H), C9H(H9H), C10H(H10H), C11H(H11H), C1I(H1I),
 C2I(H2I), C3I(H3I), C4I(H4I), C5I(H5I), C6I(H6I), C1J(H1J), C2J(H2J), C3J(H3J),
  C5J(H5J), C6J(H6J), C9J(H9J), C10J(H10J), C11J(H11J), C1K(H1K), C2K(H2K),
 C3K(H3K), C4K(H4K), C5K(H5K), C6K(H6K), C1L(H1L), C2L(H2L), C3L(H3L), C5L(H5L),
  C6L(H6L), C9L(H9L), C10L(H10L), C11L(H11L), C33D(H33D), C45C(H45C),
 C45B(H45B), C45D(H45D), C13C(H13C), C33C(H33C), C25C(H25C), C12A(H12A),
 C13D(H13D), C14A(H14A), C25D(H25D), C15A(H15A), C16A(H16A), C43B(H43B),
 C22A(H22A), C15C(H15C), C23A(H23A), C23C(H23C), C24A(H24A), C25A(H25A),
 C35C(H35C), C26A(H26A), C43C(H43C), C32A(H32A), C15D(H15D), C33A(H33A),
 C23D(H23D), C34A(H34A), C35A(H35A), C35D(H35D), C36A(H36A), C43D(H43D),
 C42B(H42B), C42A(H42A), C44B(H44B), C43A(H43A), C46B(H46B), C44A(H44A),
 C12C(H12C), C45A(H45A), C14C(H14C), C46A(H46A), C16C(H16C), C22C(H22C),
 C24C(H24C), C26C(H26C), C32C(H32C), C12B(H12B), C34C(H34C), C13B(H13B),
 C36C(H36C), C14B(H14B), C42C(H42C), C15B(H15B), C44C(H44C), C16B(H16B),
 C46C(H46C), C12D(H12D), C22B(H22B), C14D(H14D), C23B(H23B), C16D(H16D),
 C24B(H24B), C22D(H22D), C25B(H25B), C24D(H24D), C26B(H26B), C26D(H26D),
 C32D(H32D), C32B(H32B), C34D(H34D), C33B(H33B), C36D(H36D), C34B(H34B),
 C42D(H42D), C35B(H35B), C44D(H44D), C36B(H36B), C46D(H46D), C13A(H13A)
4.c Idealised Me refined as rotating group:
 C4AA(H4AA,H4AB,H4AC), C5AA(H5AA,H5AB,H5AC), C5(H5A,H5B,H5C)
4.d Idealised tetrahedral OH refined as rotating group:
 O0AA(H0AA), O1AA(H1AA), O1(H1)
;
_shelx_shelxl_version_number 2014/7
_olex2_submission_special_instructions 'No special instructions were received'

loop_
_space_group_symop_operation_xyz
'x, y, z'
'-x, -y, -z'

loop_
_atom_site_label
_atom_site_type_symbol
_atom_site_fract_x
_atom_site_fract_y
_atom_site_fract_z
_atom_site_U_iso_or_equiv
_atom_site_adp_type
_atom_site_occupancy
_atom_site_site_symmetry_order
_atom_site_calc_flag
_atom_site_refinement_flags_posn
_atom_site_refinement_flags_adp
_atom_site_refinement_flags_occupancy
Ru1A Ru 0.23539(4) 0.83040(4) 0.95365(3) 0.01682(18) Uani 1 1 d . . .
Cl1A Cl 0.09941(13) 0.83720(14) 0.98440(11) 0.0273(6) Uani 1 1 d . . .
C1E C 0.2895(5) 0.7987(6) 1.0404(4) 0.023(2) Uani 1 1 d . . .
H1E H 0.2697 0.7689 1.0741 0.027 Uiso 1 1 calc R . .
C2E C 0.2681(6) 0.8794(6) 1.0241(4) 0.024(2) Uani 1 1 d . . .
H2E H 0.2355 0.9035 1.0481 0.029 Uiso 1 1 calc R . .
C3E C 0.2938(6) 0.9237(6) 0.9739(4) 0.026(2) Uani 1 1 d . . .
H3E H 0.2796 0.9776 0.9634 0.031 Uiso 1 1 calc R . .
C4E C 0.3423(6) 0.8858(6) 0.9384(4) 0.027(2) Uani 1 1 d . . .
H4E H 0.3581 0.9149 0.9029 0.032 Uiso 1 1 calc R . .
C5E C 0.3664(6) 0.8087(7) 0.9545(5) 0.035(3) Uani 1 1 d . . .
H5E H 0.4007 0.7852 0.9310 0.043 Uiso 1 1 calc R . .
C6E C 0.3405(5) 0.7634(5) 1.0061(4) 0.021(2) Uani 1 1 d . . .
H6E H 0.3574 0.7099 1.0173 0.026 Uiso 1 1 calc R . .
N1F N 0.1849(5) 0.8937(5) 0.8737(3) 0.0255(19) Uani 1 1 d . . .
N2F N 0.2032(5) 0.8718(5) 0.8253(3) 0.0262(19) Uani 1 1 d . . .
N3F N 0.2312(4) 0.7395(5) 0.8686(3) 0.0233(18) Uani 1 1 d . . .
N4F N 0.1952(4) 0.6719(4) 0.9476(3) 0.0206(17) Uani 1 1 d . . .
N5F N 0.2372(5) 0.5999(4) 1.0425(3) 0.0242(18) Uani 1 1 d . . .
N6F N 0.2786(5) 0.5390(5) 1.0278(3) 0.0282(19) Uani 1 1 d . . .
C1F C 0.1296(7) 0.9556(6) 0.8575(4) 0.034(3) Uani 1 1 d . . .
H1F H 0.1041 0.9822 0.8828 0.040 Uiso 1 1 calc R . .
C2F C 0.1140(7) 0.9761(6) 0.7999(4) 0.034(3) Uani 1 1 d . . .
H2F H 0.0789 1.0193 0.7783 0.041 Uiso 1 1 calc R . .
C3F C 0.1597(6) 0.9209(6) 0.7802(4) 0.033(3) Uani 1 1 d . . .
H3F H 0.1609 0.9175 0.7420 0.040 Uiso 1 1 calc R . .
C4F C 0.2578(6) 0.8036(6) 0.8272(4) 0.032(3) Uani 1 1 d . . .
H4FA H 0.3126 0.8098 0.8381 0.038 Uiso 1 1 calc R . .
H4FB H 0.2594 0.7938 0.7892 0.038 Uiso 1 1 calc R . .
C5F C 0.2154(6) 0.6719(6) 0.8590(4) 0.028(2) Uani 1 1 d . . .
H5F H 0.2197 0.6582 0.8241 0.033 Uiso 1 1 calc R . .
C6F C 0.1933(6) 0.6297(6) 0.9080(5) 0.030(2) Uani 1 1 d . . .
H6F H 0.1788 0.5800 0.9147 0.036 Uiso 1 1 calc R . .
C7F C 0.2183(5) 0.7401(6) 0.9236(4) 0.021(2) Uani 1 1 d . . .
C8F C 0.1700(6) 0.6468(5) 1.0059(4) 0.028(2) Uani 1 1 d . . .
H8FA H 0.1252 0.6169 1.0070 0.033 Uiso 1 1 calc R . .
H8FB H 0.1505 0.6918 1.0201 0.033 Uiso 1 1 calc R . .
C9F C 0.3295(6) 0.5071(6) 1.0712(4) 0.032(3) Uani 1 1 d . . .
H9F H 0.3675 0.4628 1.0735 0.039 Uiso 1 1 calc R . .
C10F C 0.3210(7) 0.5460(6) 1.1131(5) 0.039(3) Uani 1 1 d . . .
H10F H 0.3507 0.5331 1.1482 0.047 Uiso 1 1 calc R . .
C11F C 0.2620(7) 0.6058(6) 1.0938(4) 0.034(3) Uani 1 1 d . . .
H11F H 0.2421 0.6439 1.1123 0.041 Uiso 1 1 calc R . .
Ru1B Ru 0.19105(4) 0.30514(4) 0.96566(3) 0.01390(17) Uani 1 1 d . . .
Cl1B Cl 0.05599(13) 0.32903(13) 0.99513(10) 0.0246(5) Uani 1 1 d . . .
C1G C 0.3076(6) 0.3412(5) 0.9455(4) 0.021(2) Uani 1 1 d . . .
H1G H 0.3251 0.3629 0.9085 0.026 Uiso 1 1 calc R . .
C2G C 0.2680(6) 0.3905(6) 0.9780(4) 0.030(2) Uani 1 1 d . . .
H2G H 0.2626 0.4444 0.9637 0.035 Uiso 1 1 calc R . .
C3G C 0.2384(6) 0.3586(6) 1.0294(4) 0.027(2) Uani 1 1 d . . .
H3G H 0.2122 0.3908 1.0507 0.032 Uiso 1 1 calc R . .
C4G C 0.2461(6) 0.2780(6) 1.0517(4) 0.024(2) Uani 1 1 d . . .
H4G H 0.2223 0.2566 1.0864 0.029 Uiso 1 1 calc R . .
C5G C 0.2896(5) 0.2300(5) 1.0215(4) 0.019(2) Uani 1 1 d . . .
H5G H 0.2984 0.1763 1.0371 0.022 Uiso 1 1 calc R . .
C6G C 0.3201(5) 0.2627(5) 0.9676(4) 0.020(2) Uani 1 1 d . . .
H6G H 0.3490 0.2310 0.9470 0.024 Uiso 1 1 calc R . .
N1H N 0.1454(4) 0.3692(4) 0.8856(3) 0.0178(16) Uani 1 1 d . . .
N2H N 0.1444(4) 0.3407(4) 0.8393(3) 0.0161(16) Uani 1 1 d . . .
N3H N 0.1646(4) 0.2083(4) 0.8873(3) 0.0156(16) Uani 1 1 d . . .
N4H N 0.1317(4) 0.1518(4) 0.9697(3) 0.0176(17) Uani 1 1 d . . .
N5H N 0.1819(4) 0.0947(4) 1.0659(3) 0.0179(17) Uani 1 1 d . . .
N6H N 0.2372(5) 0.0446(4) 1.0504(3) 0.0244(18) Uani 1 1 d . . .
C1H C 0.1073(5) 0.4412(5) 0.8681(4) 0.020(2) Uani 1 1 d . . .
H1H H 0.0982 0.4755 0.8914 0.025 Uiso 1 1 calc R . .
C2H C 0.0829(6) 0.4583(6) 0.8111(4) 0.029(2) Uani 1 1 d . . .
H2H H 0.0547 0.5051 0.7886 0.034 Uiso 1 1 calc R . .
C3H C 0.1079(6) 0.3940(5) 0.7942(4) 0.023(2) Uani 1 1 d . . .
H3H H 0.1008 0.3879 0.7572 0.028 Uiso 1 1 calc R . .
C4H C 0.1909(6) 0.2674(5) 0.8415(4) 0.021(2) Uani 1 1 d . . .
H4HA H 0.2486 0.2695 0.8479 0.025 Uiso 1 1 calc R . .
H4HB H 0.1844 0.2550 0.8048 0.025 Uiso 1 1 calc R . .
C5H C 0.1442(5) 0.1404(5) 0.8831(4) 0.020(2) Uani 1 1 d . . .
H5H H 0.1452 0.1222 0.8500 0.024 Uiso 1 1 calc R . .
C6H C 0.1225(6) 0.1046(6) 0.9350(4) 0.026(2) Uani 1 1 d . . .
H6H H 0.1044 0.0564 0.9458 0.031 Uiso 1 1 calc R . .
C7H C 0.1592(5) 0.2155(5) 0.9413(3) 0.0133(18) Uani 1 1 d . . .
C8H C 0.1111(6) 0.1335(6) 1.0297(4) 0.026(2) Uani 1 1 d . . .
H8HA H 0.0899 0.1810 1.0401 0.032 Uiso 1 1 calc R . .
H8HB H 0.0687 0.1002 1.0358 0.032 Uiso 1 1 calc R . .
C9H C 0.2894(6) 0.0211(6) 1.0938(4) 0.026(2) Uani 1 1 d . . .
H9H H 0.3373 -0.0137 1.0949 0.031 Uiso 1 1 calc R . .
C10H C 0.2655(6) 0.0542(6) 1.1388(4) 0.032(2) Uani 1 1 d . . .
H10H H 0.2918 0.0443 1.1750 0.038 Uiso 1 1 calc R . .
C11H C 0.1971(6) 0.1028(6) 1.1191(4) 0.026(2) Uani 1 1 d . . .
H11H H 0.1663 0.1355 1.1381 0.032 Uiso 1 1 calc R . .
Cl1C Cl 0.44645(14) 0.82659(15) 0.48692(10) 0.0302(6) Uani 1 1 d . . .
Ru1D Ru 0.31320(4) 0.81767(5) 0.45750(3) 0.0214(2) Uani 1 1 d . . .
C1I C 0.1896(6) 0.8742(7) 0.4435(5) 0.043(3) Uani 1 1 d . . .
H1I H 0.1646 0.9045 0.4084 0.052 Uiso 1 1 calc R . .
C2I C 0.2262(6) 0.9092(6) 0.4788(5) 0.031(2) Uani 1 1 d . . .
H2I H 0.2234 0.9632 0.4688 0.037 Uiso 1 1 calc R . .
C3I C 0.2670(6) 0.8651(6) 0.5290(4) 0.031(2) Uani 1 1 d . . .
H3I H 0.2928 0.8888 0.5528 0.037 Uiso 1 1 calc R . .
C4I C 0.2697(6) 0.7851(7) 0.5439(4) 0.031(3) Uani 1 1 d . . .
H4I H 0.2990 0.7550 0.5774 0.037 Uiso 1 1 calc R . .
C5I C 0.2299(6) 0.7489(7) 0.5103(4) 0.033(3) Uani 1 1 d . . .
H5I H 0.2302 0.6952 0.5216 0.040 Uiso 1 1 calc R . .
C6I C 0.1890(7) 0.7946(6) 0.4588(5) 0.036(3) Uani 1 1 d . . .
H6I H 0.1617 0.7717 0.4352 0.044 Uiso 1 1 calc R . .
N1J N 0.3414(5) 0.8830(5) 0.3778(3) 0.029(2) Uani 1 1 d . . .
N2J N 0.3311(5) 0.8625(5) 0.3289(3) 0.0272(19) Uani 1 1 d . . .
N3J N 0.3474(5) 0.7287(5) 0.3714(3) 0.0217(18) Uani 1 1 d . . .
N4J N 0.4052(4) 0.6603(4) 0.4494(3) 0.0227(18) Uani 1 1 d . . .
N5J N 0.3928(5) 0.5808(5) 0.5430(3) 0.029(2) Uani 1 1 d . . .
N6J N 0.3820(6) 0.5154(5) 0.5276(4) 0.039(2) Uani 1 1 d . . .
C1J C 0.3718(7) 0.9478(6) 0.3616(5) 0.040(3) Uani 1 1 d . . .
H1J H 0.3868 0.9752 0.3871 0.048 Uiso 1 1 calc R . .
C2J C 0.3790(8) 0.9709(6) 0.3035(5) 0.042(3) Uani 1 1 d . . .
H2J H 0.3976 1.0160 0.2819 0.050 Uiso 1 1 calc R . .
C3J C 0.3536(6) 0.9143(6) 0.2836(4) 0.036(3) Uani 1 1 d . . .
H3J H 0.3520 0.9121 0.2451 0.044 Uiso 1 1 calc R . .
C4J C 0.2996(6) 0.7918(6) 0.3308(4) 0.028(2) Uani 1 1 d . . .
H4JA H 0.2430 0.7963 0.3422 0.034 Uiso 1 1 calc R . .
H4JB H 0.3013 0.7824 0.2927 0.034 Uiso 1 1 calc R . .
C5J C 0.3832(6) 0.6625(6) 0.3604(4) 0.028(2) Uani 1 1 d . . .
H5J H 0.3822 0.6498 0.3251 0.034 Uiso 1 1 calc R . .
C6J C 0.4197(6) 0.6193(6) 0.4090(5) 0.031(2) Uani 1 1 d . . .
H6J H 0.4498 0.5699 0.4149 0.037 Uiso 1 1 calc R . .
C7J C 0.3597(5) 0.7285(5) 0.4262(4) 0.020(2) Uani 1 1 d . . .
C8J C 0.4392(6) 0.6346(6) 0.5075(4) 0.030(2) Uani 1 1 d . . .
H8JA H 0.4955 0.6100 0.5074 0.036 Uiso 1 1 calc R . .
H8JB H 0.4393 0.6791 0.5233 0.036 Uiso 1 1 calc R . .
C9J C 0.3377(7) 0.4806(7) 0.5679(5) 0.048(3) Uani 1 1 d . . .
H9J H 0.3200 0.4334 0.5689 0.057 Uiso 1 1 calc R . .
C10J C 0.3192(7) 0.5210(7) 0.6098(5) 0.045(3) Uani 1 1 d . . .
H10J H 0.2882 0.5076 0.6425 0.053 Uiso 1 1 calc R . .
C11J C 0.3571(6) 0.5841(7) 0.5915(4) 0.037(3) Uani 1 1 d . . .
H11J H 0.3578 0.6235 0.6101 0.044 Uiso 1 1 calc R . .
Ru1C Ru 0.77549(4) 0.69504(4) 0.53201(3) 0.01423(18) Uani 1 1 d . . .
Cl1D Cl 0.64612(14) 0.67625(14) 0.50261(10) 0.0250(5) Uani 1 1 d . . .
C1K C 0.8356(6) 0.6393(6) 0.4683(4) 0.023(2) Uani 1 1 d . . .
H1K H 0.8173 0.6066 0.4482 0.028 Uiso 1 1 calc R . .
C2K C 0.8777(5) 0.6080(6) 0.5205(4) 0.025(2) Uani 1 1 d . . .
H2K H 0.8891 0.5542 0.5353 0.030 Uiso 1 1 calc R . .
C3K C 0.9031(6) 0.6566(5) 0.5511(4) 0.025(2) Uani 1 1 d . . .
H3K H 0.9279 0.6361 0.5879 0.030 Uiso 1 1 calc R . .
C4K C 0.8913(5) 0.7350(5) 0.5266(4) 0.021(2) Uani 1 1 d . . .
H4K H 0.9114 0.7676 0.5460 0.025 Uiso 1 1 calc R . .
C5K C 0.8502(5) 0.7669(6) 0.4737(4) 0.024(2) Uani 1 1 d . . .
H5K H 0.8431 0.8205 0.4575 0.028 Uiso 1 1 calc R . .
C6K C 0.8200(6) 0.7202(6) 0.4451(4) 0.025(2) Uani 1 1 d . . .
H6K H 0.7893 0.7417 0.4105 0.030 Uiso 1 1 calc R . .
N1L N 0.7485(4) 0.6285(4) 0.6112(3) 0.0216(18) Uani 1 1 d . . .
N2L N 0.7421(5) 0.6536(4) 0.6594(3) 0.0214(18) Uani 1 1 d . . .
N3L N 0.7212(4) 0.7873(4) 0.6137(3) 0.0170(16) Uani 1 1 d . . .
N4L N 0.6709(4) 0.8487(4) 0.5315(3) 0.0149(16) Uani 1 1 d . . .
N5L N 0.7046(5) 0.9086(4) 0.4352(3) 0.0220(17) Uani 1 1 d . U .
N6L N 0.7460(5) 0.9568(4) 0.4524(3) 0.0225(18) Uani 1 1 d . . .
C1L C 0.7296(6) 0.5594(5) 0.6262(4) 0.026(2) Uani 1 1 d . . .
H1L H 0.7281 0.5277 0.6012 0.031 Uiso 1 1 calc R . .
C2L C 0.7120(6) 0.5383(6) 0.6831(4) 0.032(3) Uani 1 1 d . . .
H2L H 0.6977 0.4910 0.7041 0.039 Uiso 1 1 calc R . .
C3L C 0.7196(6) 0.6002(6) 0.7024(4) 0.025(2) Uani 1 1 d . . .
H3L H 0.7106 0.6044 0.7400 0.030 Uiso 1 1 calc R . .
C4L C 0.7667(6) 0.7263(5) 0.6584(4) 0.022(2) Uani 1 1 d . . .
H4LA H 0.8249 0.7241 0.6514 0.027 Uiso 1 1 calc R . .
H4LB H 0.7574 0.7372 0.6958 0.027 Uiso 1 1 calc R . .
C5L C 0.6777(6) 0.8542(6) 0.6193(4) 0.026(2) Uani 1 1 d . . .
H5L H 0.6713 0.8700 0.6534 0.031 Uiso 1 1 calc R . .
C6L C 0.6466(5) 0.8925(5) 0.5683(4) 0.021(2) Uani 1 1 d . . .
H6L H 0.6137 0.9410 0.5588 0.026 Uiso 1 1 calc R . .
C7L C 0.7182(5) 0.7828(5) 0.5589(3) 0.0151(19) Uani 1 1 d . . .
C8L C 0.6441(5) 0.8698(6) 0.4707(4) 0.029(2) Uani 1 1 d . U .
H8LA H 0.6364 0.8234 0.4592 0.035 Uiso 1 1 calc R . .
H8LB H 0.5920 0.9040 0.4651 0.035 Uiso 1 1 calc R . .
C9L C 0.7916(6) 0.9810(5) 0.4084(4) 0.026(2) Uani 1 1 d . . .
H9L H 0.8282 1.0161 0.4075 0.032 Uiso 1 1 calc R . .
C10L C 0.7792(6) 0.9487(6) 0.3637(4) 0.026(2) Uani 1 1 d . . .
H10L H 0.8042 0.9570 0.3281 0.031 Uiso 1 1 calc R . .
C11L C 0.7226(6) 0.9023(6) 0.3831(4) 0.028(2) Uani 1 1 d . . .
H11L H 0.7003 0.8714 0.3633 0.033 Uiso 1 1 calc R . .
O0AA O 0.0525(5) 0.9688(5) 0.0519(3) 0.048(2) Uani 1 1 d . . .
H0AA H 0.0826 0.9471 0.0315 0.072 Uiso 1 1 calc GR . .
O1AA O 0.4540(6) 0.9626(5) 0.5480(4) 0.058(2) Uani 1 1 d . . .
H1AA H 0.4591 0.9266 0.5324 0.088 Uiso 1 1 calc GR . .
C33D C 0.0163(5) 0.6923(6) 0.8546(4) 0.026(2) Uani 1 1 d . . .
H33D H 0.0169 0.6494 0.8865 0.031 Uiso 1 1 calc R . .
C45C C 0.5149(6) 0.6021(6) 0.7117(5) 0.032(3) Uani 1 1 d . . .
H45C H 0.5059 0.5507 0.7178 0.038 Uiso 1 1 calc R . .
C21D C 0.1533(5) 0.7316(5) 0.6898(4) 0.0165(19) Uani 1 1 d . . .
C45B C 0.6771(6) 0.5509(6) 0.1991(4) 0.030(2) Uani 1 1 d . . .
H45B H 0.7286 0.5294 0.2163 0.036 Uiso 1 1 calc R . .
C45D C 0.0060(6) 0.8807(5) 0.5396(4) 0.024(2) Uani 1 1 d . . .
H45D H 0.0320 0.8952 0.5047 0.028 Uiso 1 1 calc R . .
C21C C 0.5154(5) 0.6962(5) 0.8648(4) 0.0164(19) Uani 1 1 d . . .
C13C C 0.7603(6) 0.8125(6) 0.7760(4) 0.026(2) Uani 1 1 d . . .
H13C H 0.7802 0.8588 0.7589 0.031 Uiso 1 1 calc R . .
C33C C 0.4743(6) 0.9496(6) 0.8289(5) 0.033(3) Uani 1 1 d . . .
H33C H 0.4895 0.9782 0.8535 0.040 Uiso 1 1 calc R . .
C25C C 0.4147(6) 0.6253(5) 0.9192(4) 0.024(2) Uani 1 1 d . . .
H25C H 0.3659 0.6048 0.9191 0.028 Uiso 1 1 calc R . .
C11A C 0.0720(5) 0.6893(5) 0.3650(4) 0.018(2) Uani 1 1 d . . .
C41C C 0.5322(5) 0.7085(5) 0.7523(4) 0.0158(19) Uani 1 1 d . . .
C12A C 0.0354(6) 0.6691(6) 0.4178(4) 0.028(2) Uani 1 1 d . . .
H12A H -0.0201 0.6870 0.4198 0.034 Uiso 1 1 calc R . .
C13D C -0.0565(6) 0.5541(5) 0.6914(4) 0.025(2) Uani 1 1 d . . .
H13D H -0.1037 0.5353 0.7069 0.029 Uiso 1 1 calc R . .
C14A C 0.1582(5) 0.5988(6) 0.4667(4) 0.026(2) Uani 1 1 d . . .
H14A H 0.1872 0.5687 0.5004 0.031 Uiso 1 1 calc R . .
C25D C 0.2670(5) 0.8023(6) 0.6791(4) 0.023(2) Uani 1 1 d . . .
H25D H 0.2862 0.8501 0.6688 0.027 Uiso 1 1 calc R . .
C15A C 0.1961(6) 0.6190(5) 0.4152(4) 0.023(2) Uani 1 1 d . . .
H15A H 0.2518 0.6019 0.4137 0.028 Uiso 1 1 calc R . .
C41D C 0.0098(5) 0.7999(5) 0.6372(4) 0.0163(19) Uani 1 1 d . . .
C16A C 0.1543(5) 0.6634(5) 0.3662(4) 0.020(2) Uani 1 1 d . . .
H16A H 0.1827 0.6767 0.3322 0.024 Uiso 1 1 calc R . .
C43B C 0.5681(6) 0.5477(5) 0.1384(4) 0.026(2) Uani 1 1 d . . .
H43B H 0.5445 0.5244 0.1133 0.031 Uiso 1 1 calc R . .
C21A C 0.0486(5) 0.7173(5) 0.2506(4) 0.019(2) Uani 1 1 d . . .
C11C C 0.6429(5) 0.7464(5) 0.8057(3) 0.018(2) Uani 1 1 d . . .
C22A C 0.0862(5) 0.6449(5) 0.2503(4) 0.020(2) Uani 1 1 d . . .
H22A H 0.1048 0.6098 0.2854 0.025 Uiso 1 1 calc R . .
C15C C 0.7816(6) 0.6793(7) 0.8185(4) 0.030(3) Uani 1 1 d . . .
H15C H 0.8165 0.6322 0.8308 0.036 Uiso 1 1 calc R . .
C23A C 0.0975(6) 0.6221(6) 0.2010(4) 0.028(2) Uani 1 1 d . . .
H23A H 0.1241 0.5721 0.2031 0.034 Uiso 1 1 calc R . .
C23C C 0.5273(6) 0.6462(6) 0.9688(4) 0.027(2) Uani 1 1 d . . .
H23C H 0.5568 0.6410 1.0032 0.033 Uiso 1 1 calc R . .
C24A C 0.0712(6) 0.6700(6) 0.1489(4) 0.029(2) Uani 1 1 d . . .
H24A H 0.0795 0.6535 0.1152 0.035 Uiso 1 1 calc R . .
C31C C 0.4967(5) 0.8321(5) 0.7970(4) 0.018(2) Uani 1 1 d . . .
C25A C 0.0325(6) 0.7421(6) 0.1464(4) 0.029(2) Uani 1 1 d . . .
H25A H 0.0134 0.7762 0.1109 0.035 Uiso 1 1 calc R . .
C35C C 0.3893(6) 0.9372(6) 0.7553(5) 0.032(3) Uani 1 1 d . . .
H35C H 0.3450 0.9569 0.7290 0.039 Uiso 1 1 calc R . .
C26A C 0.0217(5) 0.7645(6) 0.1967(4) 0.022(2) Uani 1 1 d . . .
H26A H -0.0053 0.8143 0.1944 0.027 Uiso 1 1 calc R . .
C43C C 0.5367(6) 0.7206(7) 0.6498(4) 0.034(3) Uani 1 1 d . . .
H43C H 0.5428 0.7515 0.6126 0.040 Uiso 1 1 calc R . .
C31A C 0.0447(5) 0.8316(5) 0.3036(4) 0.018(2) Uani 1 1 d . . .
C11D C 0.0338(5) 0.6511(5) 0.6794(4) 0.018(2) Uani 1 1 d . . .
C32A C 0.1002(6) 0.8665(5) 0.2667(4) 0.026(2) Uani 1 1 d . . .
H32A H 0.1263 0.8402 0.2414 0.031 Uiso 1 1 calc R . .
C15D C 0.0595(6) 0.5436(6) 0.6369(4) 0.027(2) Uani 1 1 d . . .
H15D H 0.0934 0.5170 0.6151 0.032 Uiso 1 1 calc R . .
C33A C 0.1184(6) 0.9386(6) 0.2656(5) 0.035(3) Uani 1 1 d . . .
H33A H 0.1557 0.9607 0.2394 0.042 Uiso 1 1 calc R . .
C23D C 0.2911(5) 0.6675(6) 0.7129(4) 0.022(2) Uani 1 1 d . . .
H23D H 0.3271 0.6212 0.7256 0.027 Uiso 1 1 calc R . .
C34A C 0.0830(6) 0.9777(6) 0.3020(5) 0.033(3) Uani 1 1 d . . .
H34A H 0.0949 1.0270 0.3010 0.040 Uiso 1 1 calc R . .
C31D C 0.0294(5) 0.7421(5) 0.7521(4) 0.0162(19) Uani 1 1 d . . .
C35A C 0.0297(7) 0.9443(6) 0.3403(5) 0.035(3) Uani 1 1 d . . .
H35A H 0.0054 0.9703 0.3664 0.042 Uiso 1 1 calc R . .
C35D C 0.0031(6) 0.8261(6) 0.8146(5) 0.031(2) Uani 1 1 d . . .
H35D H -0.0054 0.8763 0.8193 0.037 Uiso 1 1 calc R . .
C36A C 0.0118(6) 0.8735(6) 0.3407(4) 0.027(2) Uani 1 1 d . . .
H36A H -0.0249 0.8518 0.3675 0.033 Uiso 1 1 calc R . .
C43D C -0.1076(6) 0.8933(5) 0.5960(4) 0.026(2) Uani 1 1 d . . .
H43D H -0.1604 0.9168 0.6005 0.032 Uiso 1 1 calc R . .
C41A C -0.0743(5) 0.7473(5) 0.3081(4) 0.0171(19) Uani 1 1 d . . .
C42B C 0.5300(6) 0.6155(5) 0.1467(4) 0.022(2) Uani 1 1 d . . .
H42B H 0.4787 0.6362 0.1288 0.026 Uiso 1 1 calc R . .
C42A C -0.1295(6) 0.8145(5) 0.2838(4) 0.023(2) Uani 1 1 d . . .
H42A H -0.1093 0.8615 0.2705 0.027 Uiso 1 1 calc R . .
C44B C 0.6399(7) 0.5141(6) 0.1664(5) 0.033(3) Uani 1 1 d . . .
H44B H 0.6640 0.4654 0.1632 0.040 Uiso 1 1 calc R . .
C43A C -0.2123(5) 0.8140(6) 0.2787(4) 0.028(2) Uani 1 1 d . . .
H43A H -0.2469 0.8605 0.2632 0.034 Uiso 1 1 calc R . .
C46B C 0.6389(6) 0.6201(5) 0.2069(4) 0.025(2) Uani 1 1 d . . .
H46B H 0.6642 0.6441 0.2307 0.030 Uiso 1 1 calc R . .
C44A C -0.2444(6) 0.7466(6) 0.2961(4) 0.025(2) Uani 1 1 d . . .
H44A H -0.3003 0.7459 0.2920 0.030 Uiso 1 1 calc R . .
C12C C 0.6778(6) 0.8123(5) 0.7816(4) 0.021(2) Uani 1 1 d . . .
H12C H 0.6431 0.8594 0.7684 0.026 Uiso 1 1 calc R . .
C45A C -0.1925(6) 0.6807(6) 0.3195(4) 0.025(2) Uani 1 1 d . . .
H45A H -0.2135 0.6341 0.3323 0.031 Uiso 1 1 calc R . .
C14C C 0.8130(6) 0.7457(6) 0.7952(4) 0.028(2) Uani 1 1 d . . .
H14C H 0.8693 0.7453 0.7926 0.034 Uiso 1 1 calc R . .
C46A C -0.1101(5) 0.6803(5) 0.3252(4) 0.020(2) Uani 1 1 d . . .
H46A H -0.0767 0.6331 0.3411 0.024 Uiso 1 1 calc R . .
C16C C 0.6991(6) 0.6810(6) 0.8238(4) 0.024(2) Uani 1 1 d . . .
H16C H 0.6800 0.6343 0.8409 0.028 Uiso 1 1 calc R . .
C22C C 0.5546(5) 0.6859(5) 0.9181(4) 0.021(2) Uani 1 1 d . . .
H22C H 0.6024 0.7076 0.9190 0.025 Uiso 1 1 calc R . .
C4AA C 0.0786(7) 0.9397(7) 0.1088(4) 0.040(3) Uani 1 1 d . . .
H4AA H 0.1346 0.9151 0.1109 0.059 Uiso 1 1 calc GR . .
H4AB H 0.0449 0.9022 0.1282 0.059 Uiso 1 1 calc GR . .
H4AC H 0.0747 0.9814 0.1273 0.059 Uiso 1 1 calc GR . .
C24C C 0.4580(6) 0.6140(6) 0.9705(4) 0.029(2) Uani 1 1 d . . .
H24C H 0.4402 0.5851 1.0054 0.035 Uiso 1 1 calc R . .
C5AA C 0.4389(7) 0.9347(7) 0.6057(5) 0.048(3) Uani 1 1 d . . .
H5AA H 0.4519 0.8789 0.6168 0.072 Uiso 1 1 calc GR . .
H5AB H 0.3820 0.9495 0.6120 0.072 Uiso 1 1 calc GR . .
H5AC H 0.4722 0.9561 0.6286 0.072 Uiso 1 1 calc GR . .
C26C C 0.4423(5) 0.6658(5) 0.8689(4) 0.022(2) Uani 1 1 d . . .
H26C H 0.4105 0.6739 0.8351 0.027 Uiso 1 1 calc R . .
C11B C 0.5392(5) 0.7518(5) 0.2501(4) 0.020(2) Uani 1 1 d . . .
C32C C 0.5167(6) 0.8769(6) 0.8321(4) 0.024(2) Uani 1 1 d . . .
H32C H 0.5605 0.8574 0.8589 0.029 Uiso 1 1 calc R . .
C12B C 0.5555(6) 0.6916(6) 0.3007(4) 0.024(2) Uani 1 1 d . . .
H12B H 0.5605 0.6404 0.2983 0.028 Uiso 1 1 calc R . .
C34C C 0.4106(6) 0.9796(6) 0.7903(5) 0.037(3) Uani 1 1 d . . .
H34C H 0.3819 1.0289 0.7879 0.044 Uiso 1 1 calc R . .
C13B C 0.5646(6) 0.7053(7) 0.3538(4) 0.033(3) Uani 1 1 d . . .
H13B H 0.5739 0.6637 0.3869 0.039 Uiso 1 1 calc R . .
C36C C 0.4327(5) 0.8652(5) 0.7585(4) 0.023(2) Uani 1 1 d . . .
H36C H 0.4178 0.8377 0.7330 0.028 Uiso 1 1 calc R . .
C14B C 0.5602(6) 0.7796(7) 0.3585(4) 0.036(3) Uani 1 1 d . . .
H14B H 0.5675 0.7893 0.3944 0.043 Uiso 1 1 calc R . .
C42C C 0.5410(5) 0.7500(6) 0.6961(4) 0.025(2) Uani 1 1 d . . .
H42C H 0.5504 0.8013 0.6895 0.030 Uiso 1 1 calc R . .
C15B C 0.5448(6) 0.8396(6) 0.3095(4) 0.029(2) Uani 1 1 d . . .
H15B H 0.5416 0.8908 0.3118 0.034 Uiso 1 1 calc R . .
C44C C 0.5234(6) 0.6453(7) 0.6580(5) 0.039(3) Uani 1 1 d . . .
H44C H 0.5204 0.6244 0.6264 0.047 Uiso 1 1 calc R . .
C16B C 0.5341(5) 0.8247(6) 0.2580(4) 0.024(2) Uani 1 1 d . . .
H16B H 0.5226 0.8669 0.2255 0.028 Uiso 1 1 calc R . .
C46C C 0.5196(5) 0.6338(6) 0.7587(4) 0.024(2) Uani 1 1 d . . .
H46C H 0.5138 0.6026 0.7958 0.029 Uiso 1 1 calc R . .
C21B C 0.5441(5) 0.8035(5) 0.1355(3) 0.0117(18) Uani 1 1 d . . .
C12D C -0.0363(5) 0.6213(5) 0.7010(4) 0.019(2) Uani 1 1 d . . .
H12D H -0.0707 0.6476 0.7227 0.023 Uiso 1 1 calc R . .
C22B C 0.6112(5) 0.8397(5) 0.1398(4) 0.020(2) Uani 1 1 d . . .
H22B H 0.6415 0.8258 0.1748 0.024 Uiso 1 1 calc R . .
C14D C -0.0086(6) 0.5153(5) 0.6596(4) 0.025(2) Uani 1 1 d . . .
H14D H -0.0220 0.4695 0.6533 0.030 Uiso 1 1 calc R . .
C23B C 0.6346(6) 0.8954(5) 0.0944(4) 0.022(2) Uani 1 1 d . . .
H23B H 0.6813 0.9176 0.0984 0.027 Uiso 1 1 calc R . .
C16D C 0.0787(5) 0.6108(5) 0.6458(4) 0.021(2) Uani 1 1 d . . .
H16D H 0.1245 0.6302 0.6282 0.026 Uiso 1 1 calc R . .
C24B C 0.5903(6) 0.9182(5) 0.0440(4) 0.026(2) Uani 1 1 d . . .
H24B H 0.6047 0.9576 0.0135 0.032 Uiso 1 1 calc R . .
C22D C 0.2093(5) 0.6650(5) 0.7102(4) 0.020(2) Uani 1 1 d . . .
H22D H 0.1905 0.6172 0.7223 0.024 Uiso 1 1 calc R . .
C25B C 0.5252(6) 0.8836(5) 0.0382(4) 0.023(2) Uani 1 1 d . . .
H25B H 0.4948 0.8986 0.0032 0.028 Uiso 1 1 calc R . .
C24D C 0.3211(6) 0.7349(6) 0.6979(4) 0.028(2) Uani 1 1 d . . .
H24D H 0.3772 0.7361 0.7002 0.033 Uiso 1 1 calc R . .
C26B C 0.5029(5) 0.8272(6) 0.0825(4) 0.021(2) Uani 1 1 d . . .
H26B H 0.4580 0.8036 0.0769 0.026 Uiso 1 1 calc R . .
C26D C 0.1865(5) 0.7998(6) 0.6754(4) 0.020(2) Uani 1 1 d . . .
H26D H 0.1511 0.8465 0.6624 0.025 Uiso 1 1 calc R . .
C31B C 0.4201(5) 0.7405(5) 0.1887(4) 0.0137(18) Uani 1 1 d . . .
C32D C 0.0291(5) 0.6817(6) 0.8006(4) 0.025(2) Uani 1 1 d . . .
H32D H 0.0380 0.6310 0.7967 0.030 Uiso 1 1 calc R . .
C32B C 0.3680(5) 0.8080(5) 0.1745(3) 0.0161(19) Uani 1 1 d . . .
H32B H 0.3901 0.8540 0.1618 0.019 Uiso 1 1 calc R . .
C34D C 0.0031(6) 0.7639(7) 0.8617(5) 0.033(3) Uani 1 1 d . . .
H34D H -0.0061 0.7715 0.8984 0.039 Uiso 1 1 calc R . .
C33B C 0.2850(5) 0.8130(5) 0.1776(4) 0.019(2) Uani 1 1 d . . .
H33B H 0.2526 0.8617 0.1678 0.023 Uiso 1 1 calc R . .
C36D C 0.0153(6) 0.8155(6) 0.7619(4) 0.025(2) Uani 1 1 d . . .
H36D H 0.0144 0.8591 0.7305 0.031 Uiso 1 1 calc R . .
C34B C 0.2489(5) 0.7477(5) 0.1948(4) 0.021(2) Uani 1 1 d . . .
H34B H 0.1922 0.7504 0.1952 0.025 Uiso 1 1 calc R . .
C42D C -0.0683(5) 0.8357(5) 0.6406(4) 0.0163(19) Uani 1 1 d . . .
H42D H -0.0959 0.8200 0.6748 0.020 Uiso 1 1 calc R . .
C35B C 0.2990(5) 0.6787(6) 0.2114(4) 0.021(2) Uani 1 1 d . . .
H35B H 0.2764 0.6331 0.2252 0.026 Uiso 1 1 calc R . .
C44D C -0.0704(6) 0.9166(5) 0.5453(4) 0.029(2) Uani 1 1 d . . .
H44D H -0.0967 0.9564 0.5149 0.035 Uiso 1 1 calc R . .
C36B C 0.3820(5) 0.6749(6) 0.2083(4) 0.019(2) Uani 1 1 d . . .
H36B H 0.4144 0.6263 0.2197 0.023 Uiso 1 1 calc R . .
C46D C 0.0450(5) 0.8240(5) 0.5843(4) 0.021(2) Uani 1 1 d . . .
H46D H 0.0975 0.8004 0.5791 0.025 Uiso 1 1 calc R . .
C41B C 0.5636(5) 0.6550(5) 0.1802(4) 0.0162(19) Uani 1 1 d . . .
C13A C 0.0769(6) 0.6241(6) 0.4671(4) 0.034(3) Uani 1 1 d . . .
H13A H 0.0491 0.6107 0.5013 0.040 Uiso 1 1 calc R . .
B1D B 0.0562(6) 0.7314(6) 0.6892(4) 0.019(2) Uani 1 1 d . . .
B1B B 0.5182(6) 0.7373(6) 0.1885(4) 0.017(2) Uani 1 1 d . . .
B1A B 0.0236(6) 0.7456(6) 0.3079(5) 0.020(2) Uani 1 1 d . . .
B1C B 0.5454(6) 0.7455(6) 0.8047(4) 0.015(2) Uani 1 1 d . . .
O2AA O 0.0085(9) 0.8277(9) 0.4553(7) 0.041(4) Uiso 0.5 1 d . . P
O5AA O 0.4491(15) 0.1777(14) 1.0434(11) 0.098(8) Uiso 0.5 1 d . . P
O3AA O 0.0932(13) 0.6951(12) 0.5331(9) 0.078(6) Uiso 0.5 1 d . . P
O1 O 0.0849(8) 0.4951(7) 0.0134(5) 0.024(3) Uiso 0.5 1 d . . P
H1 H 0.0391 0.4908 0.0022 0.035 Uiso 0.5 1 calc GR . P
C5 C 0.0845(11) 0.4912(10) 0.0717(7) 0.020(4) Uiso 0.5 1 d . . P
H5A H 0.0473 0.5343 0.0779 0.030 Uiso 0.5 1 calc GR . P
H5B H 0.1387 0.4934 0.0851 0.030 Uiso 0.5 1 calc GR . P
H5C H 0.0671 0.4432 0.0926 0.030 Uiso 0.5 1 calc GR . P

loop_
_atom_site_aniso_label
_atom_site_aniso_U_11
_atom_site_aniso_U_22
_atom_site_aniso_U_33
_atom_site_aniso_U_23
_atom_site_aniso_U_13
_atom_site_aniso_U_12
Ru1A 0.0174(4) 0.0230(4) 0.0133(4) -0.0090(3) 0.0023(3) -0.0058(3)
Cl1A 0.0169(12) 0.0374(14) 0.0337(14) -0.0206(12) 0.0039(10) -0.0031(10)
C1E 0.022(5) 0.031(6) 0.018(5) -0.010(4) -0.001(4) -0.008(4)
C2E 0.026(5) 0.031(6) 0.021(5) -0.019(4) -0.008(4) 0.000(4)
C3E 0.027(6) 0.024(5) 0.031(6) -0.011(5) -0.003(4) -0.010(4)
C4E 0.027(6) 0.038(6) 0.024(5) -0.018(5) 0.000(4) -0.014(5)
C5E 0.014(5) 0.072(9) 0.040(7) -0.048(6) 0.003(4) -0.008(5)
C6E 0.023(5) 0.018(5) 0.029(5) -0.016(4) 0.000(4) -0.005(4)
N1F 0.030(5) 0.030(5) 0.023(4) -0.011(4) 0.000(4) -0.016(4)
N2F 0.029(5) 0.036(5) 0.014(4) -0.006(4) 0.000(3) -0.007(4)
N3F 0.018(4) 0.039(5) 0.015(4) -0.015(4) -0.003(3) 0.001(4)
N4F 0.017(4) 0.025(4) 0.025(4) -0.014(4) 0.001(3) -0.006(3)
N5F 0.032(5) 0.024(4) 0.016(4) -0.004(3) 0.006(3) -0.006(4)
N6F 0.035(5) 0.024(5) 0.023(5) -0.002(4) -0.003(4) -0.003(4)
C1F 0.053(7) 0.017(5) 0.026(6) -0.001(4) -0.010(5) -0.001(5)
C2F 0.051(7) 0.017(5) 0.033(6) 0.000(5) -0.012(5) -0.011(5)
C3F 0.043(7) 0.036(6) 0.016(5) 0.007(5) -0.006(5) -0.016(5)
C4F 0.027(6) 0.051(7) 0.017(5) -0.011(5) 0.009(4) -0.002(5)
C5F 0.021(5) 0.045(7) 0.024(6) -0.023(5) -0.003(4) 0.000(5)
C6F 0.022(5) 0.028(6) 0.046(7) -0.022(5) -0.005(5) -0.001(4)
C7F 0.013(5) 0.035(6) 0.018(5) -0.014(4) -0.001(4) 0.000(4)
C8F 0.023(5) 0.020(5) 0.040(6) -0.006(5) 0.013(5) -0.008(4)
C9F 0.034(6) 0.024(6) 0.037(6) -0.002(5) 0.003(5) -0.006(5)
C10F 0.053(8) 0.038(7) 0.027(6) -0.007(5) -0.006(5) -0.010(6)
C11F 0.044(7) 0.027(6) 0.030(6) -0.005(5) 0.004(5) -0.003(5)
Ru1B 0.0156(4) 0.0171(4) 0.0103(4) -0.0065(3) -0.0002(3) -0.0010(3)
Cl1B 0.0202(12) 0.0289(13) 0.0232(12) -0.0068(10) 0.0066(9) 0.0012(10)
C1G 0.032(6) 0.009(4) 0.020(5) 0.001(4) -0.006(4) -0.001(4)
C2G 0.026(6) 0.032(6) 0.030(6) -0.006(5) -0.007(5) -0.009(5)
C3G 0.028(6) 0.029(6) 0.027(6) -0.018(5) -0.002(4) 0.001(4)
C4G 0.027(5) 0.038(6) 0.008(4) -0.004(4) -0.005(4) -0.010(4)
C5G 0.022(5) 0.015(5) 0.019(5) -0.002(4) -0.006(4) -0.008(4)
C6G 0.013(5) 0.024(5) 0.028(5) -0.018(4) 0.003(4) 0.002(4)
N1H 0.022(4) 0.018(4) 0.016(4) -0.008(3) 0.001(3) -0.003(3)
N2H 0.026(4) 0.018(4) 0.005(3) -0.004(3) 0.002(3) -0.005(3)
N3H 0.019(4) 0.014(4) 0.013(4) -0.002(3) 0.003(3) -0.001(3)
N4H 0.012(4) 0.028(4) 0.015(4) -0.010(3) 0.000(3) -0.003(3)
N5H 0.023(4) 0.019(4) 0.011(4) -0.005(3) 0.003(3) 0.002(3)
N6H 0.025(5) 0.019(4) 0.028(5) -0.010(4) -0.003(4) 0.005(3)
C1H 0.023(5) 0.022(5) 0.015(5) -0.003(4) -0.004(4) -0.002(4)
C2H 0.031(6) 0.025(6) 0.023(5) 0.001(4) -0.006(4) 0.003(4)
C3H 0.028(5) 0.030(6) 0.008(4) 0.003(4) -0.009(4) -0.006(4)
C4H 0.035(6) 0.019(5) 0.011(5) -0.008(4) 0.010(4) -0.007(4)
C5H 0.028(5) 0.017(5) 0.020(5) -0.014(4) -0.002(4) -0.003(4)
C6H 0.024(5) 0.022(5) 0.035(6) -0.018(5) -0.013(4) 0.000(4)
C7H 0.011(4) 0.017(5) 0.012(4) -0.004(4) 0.001(3) -0.003(3)
C8H 0.027(6) 0.029(6) 0.014(5) 0.004(4) 0.011(4) 0.004(4)
C9H 0.025(5) 0.030(6) 0.026(5) -0.010(4) -0.006(4) -0.006(4)
C10H 0.036(6) 0.040(6) 0.018(5) -0.004(5) -0.003(4) -0.009(5)
C11H 0.027(6) 0.037(6) 0.022(5) -0.019(5) 0.001(4) -0.010(5)
Cl1C 0.0219(13) 0.0452(16) 0.0274(13) -0.0158(12) 0.0005(10) -0.0058(11)
Ru1D 0.0184(4) 0.0340(5) 0.0141(4) -0.0130(3) 0.0008(3) 0.0014(3)
C1I 0.026(6) 0.068(9) 0.029(6) -0.013(6) -0.008(5) 0.014(6)
C2I 0.028(6) 0.022(5) 0.045(7) -0.019(5) 0.001(5) 0.008(4)
C3I 0.030(6) 0.047(7) 0.018(5) -0.020(5) 0.003(4) 0.004(5)
C4I 0.023(5) 0.058(8) 0.012(5) -0.015(5) 0.009(4) 0.001(5)
C5I 0.030(6) 0.048(7) 0.025(6) -0.017(5) 0.008(5) -0.006(5)
C6I 0.042(7) 0.039(7) 0.035(6) -0.022(5) 0.010(5) -0.004(5)
N1J 0.032(5) 0.035(5) 0.020(4) -0.012(4) -0.004(4) 0.003(4)
N2J 0.033(5) 0.037(5) 0.010(4) -0.006(4) 0.001(3) 0.002(4)
N3J 0.025(4) 0.031(5) 0.016(4) -0.015(4) 0.004(3) -0.011(4)
N4J 0.017(4) 0.026(5) 0.027(5) -0.012(4) 0.003(3) -0.002(3)
N5J 0.029(5) 0.037(5) 0.022(5) -0.008(4) -0.003(4) -0.006(4)
N6J 0.052(6) 0.029(5) 0.041(6) -0.014(4) 0.000(5) -0.011(5)
C1J 0.056(8) 0.024(6) 0.042(7) -0.016(5) 0.000(6) -0.001(5)
C2J 0.073(9) 0.016(6) 0.031(6) -0.005(5) -0.003(6) 0.008(5)
C3J 0.036(6) 0.044(7) 0.019(5) 0.002(5) 0.008(5) 0.008(5)
C4J 0.030(6) 0.044(7) 0.010(5) -0.005(4) -0.007(4) -0.007(5)
C5J 0.029(6) 0.046(7) 0.019(5) -0.020(5) 0.009(4) -0.014(5)
C6J 0.026(6) 0.034(6) 0.039(6) -0.022(5) 0.012(5) 0.000(5)
C7J 0.016(5) 0.031(6) 0.016(5) -0.009(4) 0.002(4) -0.006(4)
C8J 0.019(5) 0.034(6) 0.029(6) 0.004(5) -0.003(4) -0.002(4)
C9J 0.042(7) 0.047(8) 0.051(8) 0.002(6) -0.004(6) -0.024(6)
C10J 0.055(8) 0.044(7) 0.035(7) -0.005(6) 0.012(6) -0.020(6)
C11J 0.038(7) 0.042(7) 0.027(6) -0.005(5) -0.001(5) -0.006(5)
Ru1C 0.0158(4) 0.0182(4) 0.0100(4) -0.0071(3) 0.0014(3) -0.0006(3)
Cl1D 0.0216(12) 0.0331(14) 0.0245(12) -0.0126(10) -0.0018(10) -0.0087(10)
C1K 0.027(5) 0.029(6) 0.018(5) -0.014(4) 0.006(4) -0.006(4)
C2K 0.023(5) 0.023(5) 0.024(5) -0.003(4) 0.012(4) 0.006(4)
C3K 0.028(6) 0.026(5) 0.021(5) -0.010(4) 0.000(4) 0.003(4)
C4K 0.021(5) 0.019(5) 0.023(5) -0.008(4) 0.008(4) -0.003(4)
C5K 0.008(4) 0.031(6) 0.034(6) -0.013(5) 0.009(4) 0.001(4)
C6K 0.028(5) 0.038(6) 0.008(4) -0.007(4) 0.005(4) 0.003(4)
N1L 0.018(4) 0.027(5) 0.023(4) -0.011(4) 0.003(3) -0.002(3)
N2L 0.025(4) 0.026(4) 0.014(4) -0.007(3) 0.003(3) -0.005(3)
N3L 0.019(4) 0.019(4) 0.012(4) -0.003(3) -0.001(3) -0.003(3)
N4L 0.016(4) 0.021(4) 0.008(4) -0.004(3) 0.005(3) -0.006(3)
N5L 0.023(4) 0.025(4) 0.014(4) 0.001(3) -0.002(3) -0.004(3)
N6L 0.028(5) 0.022(4) 0.021(4) -0.008(3) 0.002(3) -0.009(4)
C1L 0.039(6) 0.017(5) 0.029(6) -0.015(4) 0.009(5) -0.008(4)
C2L 0.034(6) 0.028(6) 0.028(6) 0.005(5) 0.013(5) -0.002(5)
C3L 0.034(6) 0.029(6) 0.013(5) -0.007(4) 0.008(4) -0.005(4)
C4L 0.024(5) 0.029(5) 0.014(5) -0.008(4) 0.001(4) -0.002(4)
C5L 0.032(6) 0.029(6) 0.020(5) -0.015(4) 0.004(4) 0.001(4)
C6L 0.024(5) 0.019(5) 0.026(5) -0.017(4) 0.004(4) 0.001(4)
C7L 0.016(5) 0.019(5) 0.010(4) -0.004(4) 0.001(3) -0.004(4)
C8L 0.017(4) 0.037(5) 0.017(4) 0.017(4) -0.003(3) 0.002(4)
C9L 0.022(5) 0.020(5) 0.034(6) 0.002(4) 0.000(4) -0.011(4)
C10L 0.027(6) 0.032(6) 0.013(5) -0.001(4) 0.000(4) 0.003(4)
C11L 0.033(6) 0.032(6) 0.015(5) -0.002(4) 0.000(4) -0.006(5)
O0AA 0.066(6) 0.040(5) 0.038(5) -0.003(4) -0.009(4) -0.015(4)
O1AA 0.071(6) 0.045(5) 0.047(5) 0.000(4) 0.011(5) 0.006(5)
C33D 0.018(5) 0.038(6) 0.017(5) -0.002(4) 0.001(4) 0.000(4)
C45C 0.024(6) 0.041(7) 0.038(7) -0.024(5) -0.002(5) -0.002(5)
C21D 0.016(5) 0.023(5) 0.011(4) -0.003(4) -0.001(4) -0.007(4)
C45B 0.019(5) 0.030(6) 0.030(6) 0.003(5) -0.001(4) 0.007(4)
C45D 0.024(5) 0.028(6) 0.016(5) -0.002(4) 0.005(4) -0.004(4)
C21C 0.014(5) 0.021(5) 0.013(4) -0.003(4) 0.002(4) -0.002(4)
C13C 0.028(6) 0.038(6) 0.019(5) -0.015(5) 0.004(4) -0.013(5)
C33C 0.042(7) 0.030(6) 0.033(6) -0.016(5) 0.013(5) -0.007(5)
C25C 0.019(5) 0.025(5) 0.029(6) -0.010(4) 0.003(4) -0.004(4)
C11A 0.014(5) 0.027(5) 0.015(5) -0.005(4) 0.003(4) -0.006(4)
C41C 0.009(4) 0.028(5) 0.013(4) -0.010(4) 0.001(3) -0.003(4)
C12A 0.022(5) 0.041(6) 0.018(5) -0.002(5) 0.006(4) 0.000(5)
C13D 0.019(5) 0.025(5) 0.027(5) 0.002(4) 0.000(4) -0.009(4)
C14A 0.016(5) 0.037(6) 0.020(5) -0.002(4) -0.008(4) -0.002(4)
C25D 0.018(5) 0.043(6) 0.010(4) -0.011(4) 0.000(4) -0.004(4)
C15A 0.016(5) 0.023(5) 0.034(6) -0.013(4) 0.000(4) 0.001(4)
C41D 0.012(4) 0.021(5) 0.018(5) -0.007(4) 0.000(4) -0.005(4)
C16A 0.016(5) 0.024(5) 0.023(5) -0.009(4) 0.003(4) -0.007(4)
C43B 0.032(6) 0.023(5) 0.025(5) -0.007(4) 0.004(4) -0.011(4)
C21A 0.015(5) 0.026(5) 0.018(5) -0.007(4) 0.004(4) -0.011(4)
C11C 0.015(5) 0.035(6) 0.006(4) -0.008(4) 0.002(3) -0.003(4)
C22A 0.022(5) 0.022(5) 0.019(5) -0.006(4) 0.008(4) -0.010(4)
C15C 0.016(5) 0.059(8) 0.017(5) -0.019(5) -0.005(4) 0.007(5)
C23A 0.023(5) 0.035(6) 0.032(6) -0.015(5) 0.009(4) -0.013(4)
C23C 0.017(5) 0.041(6) 0.022(5) -0.007(5) 0.002(4) -0.004(4)
C24A 0.023(5) 0.052(7) 0.020(5) -0.018(5) 0.014(4) -0.021(5)
C31C 0.013(5) 0.020(5) 0.021(5) -0.007(4) 0.008(4) -0.002(4)
C25A 0.025(5) 0.049(7) 0.015(5) -0.008(5) -0.004(4) -0.016(5)
C35C 0.031(6) 0.023(6) 0.037(6) -0.001(5) 0.002(5) -0.001(5)
C26A 0.014(5) 0.031(6) 0.025(5) -0.006(4) 0.004(4) -0.011(4)
C43C 0.015(5) 0.059(8) 0.025(6) -0.012(5) -0.003(4) 0.003(5)
C31A 0.008(4) 0.026(5) 0.021(5) -0.007(4) -0.005(4) -0.001(4)
C11D 0.020(5) 0.022(5) 0.011(4) -0.002(4) -0.006(4) -0.002(4)
C32A 0.021(5) 0.024(5) 0.034(6) -0.006(4) -0.002(4) -0.006(4)
C15D 0.021(5) 0.037(6) 0.022(5) -0.011(5) -0.004(4) 0.003(4)
C33A 0.028(6) 0.039(7) 0.038(6) -0.007(5) 0.000(5) -0.013(5)
C23D 0.011(5) 0.038(6) 0.016(5) -0.006(4) -0.002(4) 0.000(4)
C34A 0.030(6) 0.021(6) 0.046(7) -0.007(5) -0.017(5) 0.000(5)
C31D 0.004(4) 0.028(5) 0.019(5) -0.011(4) -0.002(3) -0.002(4)
C35A 0.044(7) 0.029(6) 0.040(7) -0.026(5) -0.014(5) 0.007(5)
C35D 0.026(6) 0.037(6) 0.042(7) -0.026(5) 0.017(5) -0.018(5)
C36A 0.018(5) 0.037(6) 0.028(6) -0.012(5) -0.006(4) -0.003(4)
C43D 0.021(5) 0.021(5) 0.034(6) -0.003(4) -0.003(4) 0.003(4)
C41A 0.014(5) 0.027(5) 0.015(5) -0.013(4) 0.002(4) -0.002(4)
C42B 0.027(5) 0.021(5) 0.020(5) -0.009(4) 0.000(4) -0.004(4)
C42A 0.027(5) 0.023(5) 0.020(5) -0.009(4) 0.006(4) -0.002(4)
C44B 0.044(7) 0.018(5) 0.037(6) -0.009(5) 0.014(5) 0.001(5)
C43A 0.014(5) 0.051(7) 0.024(5) -0.025(5) -0.002(4) 0.004(5)
C46B 0.028(6) 0.025(5) 0.022(5) -0.006(4) 0.003(4) -0.004(4)
C44A 0.013(5) 0.052(7) 0.019(5) -0.021(5) 0.000(4) -0.009(5)
C12C 0.024(5) 0.022(5) 0.023(5) -0.012(4) 0.000(4) -0.007(4)
C45A 0.024(5) 0.042(6) 0.017(5) -0.016(5) 0.008(4) -0.012(5)
C14C 0.015(5) 0.061(8) 0.016(5) -0.020(5) 0.003(4) -0.013(5)
C46A 0.022(5) 0.026(5) 0.016(5) -0.011(4) 0.004(4) -0.006(4)
C16C 0.024(5) 0.036(6) 0.012(5) -0.008(4) 0.003(4) -0.001(4)
C22C 0.011(5) 0.032(6) 0.019(5) -0.003(4) 0.000(4) -0.008(4)
C4AA 0.043(7) 0.052(8) 0.023(6) -0.005(5) 0.002(5) -0.014(6)
C24C 0.023(5) 0.038(6) 0.020(5) 0.000(5) 0.006(4) 0.002(5)
C5AA 0.041(7) 0.057(8) 0.035(7) -0.001(6) 0.004(5) 0.013(6)
C26C 0.018(5) 0.030(6) 0.022(5) -0.013(4) 0.003(4) -0.003(4)
C11B 0.013(5) 0.032(6) 0.016(5) -0.007(4) 0.000(4) -0.004(4)
C32C 0.019(5) 0.035(6) 0.020(5) -0.012(4) 0.002(4) 0.003(4)
C12B 0.027(5) 0.030(6) 0.020(5) -0.011(4) 0.005(4) -0.014(4)
C34C 0.031(6) 0.017(5) 0.054(7) -0.001(5) 0.022(5) 0.004(5)
C13B 0.028(6) 0.057(8) 0.016(5) -0.005(5) -0.001(4) -0.026(5)
C36C 0.018(5) 0.022(5) 0.031(6) -0.008(4) 0.003(4) -0.003(4)
C14B 0.022(6) 0.077(9) 0.022(6) -0.028(6) 0.003(4) -0.024(6)
C42C 0.009(5) 0.037(6) 0.026(5) -0.009(5) -0.002(4) 0.003(4)
C15B 0.025(5) 0.035(6) 0.034(6) -0.023(5) -0.003(4) -0.005(5)
C44C 0.030(6) 0.071(9) 0.026(6) -0.035(6) -0.007(5) 0.002(6)
C16B 0.021(5) 0.032(6) 0.019(5) -0.010(4) -0.001(4) -0.003(4)
C46C 0.021(5) 0.029(6) 0.026(5) -0.010(4) -0.001(4) -0.004(4)
C21B 0.004(4) 0.018(5) 0.012(4) -0.001(4) 0.004(3) -0.001(3)
C12D 0.013(5) 0.025(5) 0.015(5) -0.002(4) 0.001(4) 0.003(4)
C22B 0.023(5) 0.016(5) 0.027(5) -0.014(4) 0.003(4) -0.004(4)
C14D 0.029(6) 0.011(5) 0.032(6) 0.000(4) -0.005(4) 0.003(4)
C23B 0.018(5) 0.023(5) 0.028(5) -0.010(4) 0.010(4) -0.003(4)
C16D 0.017(5) 0.024(5) 0.025(5) -0.012(4) 0.000(4) -0.002(4)
C24B 0.029(6) 0.019(5) 0.027(6) 0.001(4) 0.008(4) -0.003(4)
C22D 0.013(5) 0.027(5) 0.020(5) -0.006(4) -0.002(4) -0.004(4)
C25B 0.029(6) 0.024(5) 0.015(5) 0.000(4) 0.000(4) -0.003(4)
C24D 0.013(5) 0.053(7) 0.020(5) -0.015(5) 0.002(4) -0.008(5)
C26B 0.010(4) 0.034(6) 0.022(5) -0.007(4) 0.000(4) -0.006(4)
C26D 0.014(5) 0.033(6) 0.015(5) -0.009(4) 0.001(4) 0.002(4)
C31B 0.010(4) 0.022(5) 0.013(4) -0.007(4) 0.002(3) -0.010(4)
C32D 0.019(5) 0.029(6) 0.025(5) -0.004(4) -0.009(4) 0.001(4)
C32B 0.022(5) 0.021(5) 0.011(4) -0.007(4) 0.003(4) -0.015(4)
C34D 0.023(6) 0.054(7) 0.031(6) -0.027(6) 0.000(4) -0.009(5)
C33B 0.016(5) 0.027(5) 0.017(5) -0.014(4) -0.002(4) 0.003(4)
C36D 0.032(6) 0.027(6) 0.025(5) -0.015(4) 0.005(4) -0.015(4)
C34B 0.014(5) 0.036(6) 0.011(4) -0.006(4) 0.004(4) -0.002(4)
C42D 0.007(4) 0.022(5) 0.021(5) -0.007(4) 0.004(4) -0.003(4)
C35B 0.025(5) 0.030(6) 0.015(5) -0.013(4) 0.010(4) -0.016(4)
C44D 0.029(6) 0.020(5) 0.032(6) 0.005(4) -0.006(5) -0.004(4)
C36B 0.015(5) 0.033(6) 0.011(4) -0.007(4) 0.005(4) -0.006(4)
C46D 0.012(5) 0.033(6) 0.022(5) -0.015(4) 0.001(4) 0.000(4)
C41B 0.018(5) 0.018(5) 0.019(5) -0.010(4) 0.009(4) -0.013(4)
C13A 0.028(6) 0.050(7) 0.020(5) -0.007(5) 0.003(4) -0.001(5)
B1D 0.016(5) 0.033(6) 0.012(5) -0.011(5) -0.002(4) -0.002(5)
B1B 0.015(5) 0.020(6) 0.016(5) -0.003(4) -0.007(4) -0.005(4)
B1A 0.016(5) 0.022(6) 0.020(6) -0.002(5) 0.002(4) -0.005(4)
B1C 0.019(5) 0.014(5) 0.011(5) -0.005(4) 0.004(4) -0.001(4)

loop_
_atom_type_symbol
_atom_type_description
_atom_type_scat_dispersion_real
_atom_type_scat_dispersion_imag
_atom_type_scat_source
C C 0.0033 0.0016 'International Tables Vol C Tables 4.2.6.8 and 6.1.1.4'
H H 0.0000 0.0000 'International Tables Vol C Tables 4.2.6.8 and 6.1.1.4'
B B 0.0013 0.0007 'International Tables Vol C Tables 4.2.6.8 and 6.1.1.4'
Cl Cl 0.1484 0.1585 'International Tables Vol C Tables 4.2.6.8 and 6.1.1.4'
N N 0.0061 0.0033 'International Tables Vol C Tables 4.2.6.8 and 6.1.1.4'
O O 0.0106 0.0060 'International Tables Vol C Tables 4.2.6.8 and 6.1.1.4'
Ru Ru -1.2594 0.8363 'International Tables Vol C Tables 4.2.6.8 and 6.1.1.4'

loop_
_geom_angle_atom_site_label_1
_geom_angle_atom_site_label_2
_geom_angle_atom_site_label_3
_geom_angle
C1E Ru1A Cl1A 94.5(3)
C1E Ru1A C2E 37.4(3)
C1E Ru1A C3E 66.7(4)
C2E Ru1A Cl1A 89.1(3)
C2E Ru1A C3E 36.0(4)
C3E Ru1A Cl1A 110.0(3)
C4E Ru1A Cl1A 146.9(3)
C4E Ru1A C1E 79.6(4)
C4E Ru1A C2E 66.4(4)
C4E Ru1A C3E 37.7(3)
C4E Ru1A C5E 36.6(4)
C4E Ru1A C6E 67.2(4)
C5E Ru1A Cl1A 161.9(3)
C5E Ru1A C1E 67.6(4)
C5E Ru1A C2E 78.6(4)
C5E Ru1A C3E 66.8(4)
C5E Ru1A C6E 37.8(4)
C6E Ru1A Cl1A 124.7(3)
C6E Ru1A C1E 37.3(3)
C6E Ru1A C2E 66.7(3)
C6E Ru1A C3E 79.1(3)
N1F Ru1A Cl1A 85.4(2)
N1F Ru1A C1E 162.7(3)
N1F Ru1A C2E 125.4(3)
N1F Ru1A C3E 97.0(3)
N1F Ru1A C4E 91.0(3)
N1F Ru1A C5E 112.5(4)
N1F Ru1A C6E 149.3(3)
C7F Ru1A Cl1A 89.0(3)
C7F Ru1A C1E 114.3(4)
C7F Ru1A C2E 151.2(4)
C7F Ru1A C3E 161.0(4)
C7F Ru1A C4E 123.3(4)
C7F Ru1A C5E 95.5(4)
C7F Ru1A C6E 91.2(3)
C7F Ru1A N1F 83.0(3)
Ru1A C1E H1E 127.8
C2E C1E Ru1A 72.7(5)
C2E C1E H1E 120.4
C6E C1E Ru1A 71.2(5)
C6E C1E H1E 120.4
C6E C1E C2E 119.2(9)
Ru1A C2E H2E 131.1
C1E C2E Ru1A 69.9(5)
C1E C2E H2E 119.3
C3E C2E Ru1A 72.5(5)
C3E C2E C1E 121.4(9)
C3E C2E H2E 119.3
Ru1A C3E H3E 131.9
C2E C3E Ru1A 71.6(5)
C2E C3E H3E 121.0
C2E C3E C4E 118.1(9)
C4E C3E Ru1A 68.3(5)
C4E C3E H3E 121.0
Ru1A C4E H4E 126.6
C3E C4E Ru1A 74.0(6)
C3E C4E H4E 119.3
C5E C4E Ru1A 72.0(6)
C5E C4E C3E 121.4(10)
C5E C4E H4E 119.3
Ru1A C5E H5E 129.5
C4E C5E Ru1A 71.4(6)
C4E C5E H5E 119.8
C4E C5E C6E 120.3(9)
C6E C5E Ru1A 71.7(5)
C6E C5E H5E 119.8
Ru1A C6E H6E 130.2
C1E C6E Ru1A 71.6(5)
C1E C6E C5E 119.4(9)
C1E C6E H6E 120.3
C5E C6E Ru1A 70.5(6)
C5E C6E H6E 120.3
N2F N1F Ru1A 122.0(6)
C1F N1F Ru1A 132.6(7)
C1F N1F N2F 105.3(8)
N1F N2F C4F 120.9(8)
C3F N2F N1F 110.0(8)
C3F N2F C4F 129.1(9)
C5F N3F C4F 126.9(8)
C7F N3F C4F 122.3(8)
C7F N3F C5F 110.9(8)
C6F N4F C8F 123.7(8)
C7F N4F C6F 110.7(8)
C7F N4F C8F 125.4(8)
N6F N5F C8F 119.7(8)
C11F N5F N6F 112.7(8)
C11F N5F C8F 127.5(8)
C9F N6F N5F 103.7(8)
N1F C1F H1F 124.0
N1F C1F C2F 111.9(10)
C2F C1F H1F 124.0
C1F C2F H2F 127.4
C1F C2F C3F 105.2(9)
C3F C2F H2F 127.4
N2F C3F C2F 107.5(9)
N2F C3F H3F 126.2
C2F C3F H3F 126.2
N2F C4F N3F 109.2(8)
N2F C4F H4FA 109.8
N2F C4F H4FB 109.8
N3F C4F H4FA 109.8
N3F C4F H4FB 109.8
H4FA C4F H4FB 108.3
N3F C5F H5F 126.5
C6F C5F N3F 107.0(9)
C6F C5F H5F 126.5
N4F C6F H6F 126.4
C5F C6F N4F 107.1(9)
C5F C6F H6F 126.4
N3F C7F Ru1A 122.2(7)
N4F C7F Ru1A 133.5(7)
N4F C7F N3F 104.3(8)
N4F C8F N5F 110.2(7)
N4F C8F H8FA 109.6
N4F C8F H8FB 109.6
N5F C8F H8FA 109.6
N5F C8F H8FB 109.6
H8FA C8F H8FB 108.1
N6F C9F H9F 124.1
N6F C9F C10F 111.9(10)
C10F C9F H9F 124.1
C9F C10F H10F 126.9
C11F C10F C9F 106.3(10)
C11F C10F H10F 126.9
N5F C11F H11F 127.3
C10F C11F N5F 105.4(10)
C10F C11F H11F 127.3
C1G Ru1B Cl1B 150.6(2)
C1G Ru1B C2G 38.2(4)
C1G Ru1B C3G 66.5(4)
C1G Ru1B C4G 79.9(4)
C1G Ru1B C5G 67.2(3)
C1G Ru1B C6G 37.0(3)
C2G Ru1B Cl1B 113.3(3)
C3G Ru1B Cl1B 91.9(3)
C3G Ru1B C2G 35.3(4)
C4G Ru1B Cl1B 95.0(3)
C4G Ru1B C2G 66.2(4)
C4G Ru1B C3G 37.3(4)
C4G Ru1B C5G 37.6(3)
C5G Ru1B Cl1B 123.9(2)
C5G Ru1B C2G 78.8(3)
C5G Ru1B C3G 66.8(3)
C6G Ru1B Cl1B 161.5(3)
C6G Ru1B C2G 67.3(4)
C6G Ru1B C3G 78.8(3)
C6G Ru1B C4G 67.9(3)
C6G Ru1B C5G 37.6(3)
N1H Ru1B Cl1B 85.1(2)
N1H Ru1B C1G 90.0(3)
N1H Ru1B C2G 95.0(3)
N1H Ru1B C3G 122.3(3)
N1H Ru1B C4G 159.6(3)
N1H Ru1B C5G 150.6(3)
N1H Ru1B C6G 113.5(3)
C7H Ru1B Cl1B 87.7(2)
C7H Ru1B C1G 120.7(3)
C7H Ru1B C2G 158.9(4)
C7H Ru1B C3G 152.9(4)
C7H Ru1B C4G 115.7(3)
C7H Ru1B C5G 91.1(3)
C7H Ru1B C6G 93.4(3)
C7H Ru1B N1H 84.7(3)
Ru1B C1G H1G 126.1
C2G C1G Ru1B 73.7(6)
C2G C1G H1G 119.7
C6G C1G Ru1B 72.4(5)
C6G C1G H1G 119.7
C6G C1G C2G 120.7(9)
Ru1B C2G H2G 132.0
C1G C2G Ru1B 68.1(5)
C1G C2G H2G 120.5
C3G C2G Ru1B 72.2(6)
C3G C2G C1G 119.1(9)
C3G C2G H2G 120.5
Ru1B C3G H3G 131.6
C2G C3G Ru1B 72.5(6)
C2G C3G H3G 119.3
C2G C3G C4G 121.4(9)
C4G C3G Ru1B 69.6(5)
C4G C3G H3G 119.3
Ru1B C4G H4G 126.8
C3G C4G Ru1B 73.1(5)
C3G C4G H4G 120.4
C5G C4G Ru1B 71.6(5)
C5G C4G C3G 119.3(9)
C5G C4G H4G 120.4
Ru1B C5G H5G 130.9
C4G C5G Ru1B 70.8(5)
C4G C5G H5G 120.2
C4G C5G C6G 119.6(8)
C6G C5G Ru1B 70.7(5)
C6G C5G H5G 120.2
Ru1B C6G H6G 130.1
C1G C6G Ru1B 70.6(5)
C1G C6G C5G 119.6(8)
C1G C6G H6G 120.2
C5G C6G Ru1B 71.6(5)
C5G C6G H6G 120.2
N2H N1H Ru1B 123.8(5)
C1H N1H Ru1B 130.6(6)
C1H N1H N2H 105.4(7)
N1H N2H C4H 119.3(7)
C3H N2H N1H 110.6(7)
C3H N2H C4H 129.3(8)
C5H N3H C4H 126.5(7)
C7H N3H C4H 121.5(7)
C7H N3H C5H 111.9(7)
C6H N4H C8H 122.9(8)
C7H N4H C6H 111.6(8)
C7H N4H C8H 125.4(8)
N6H N5H C8H 122.0(7)
N6H N5H C11H 113.4(7)
C11H N5H C8H 124.6(8)
C9H N6H N5H 104.1(8)
N1H C1H H1H 124.8
N1H C1H C2H 110.3(8)
C2H C1H H1H 124.8
C1H C2H H2H 127.1
C3H C2H C1H 105.7(8)
C3H C2H H2H 127.1
N2H C3H C2H 108.0(8)
N2H C3H H3H 126.0
C2H C3H H3H 126.0
N2H C4H N3H 110.3(7)
N2H C4H H4HA 109.6
N2H C4H H4HB 109.6
N3H C4H H4HA 109.6
N3H C4H H4HB 109.6
H4HA C4H H4HB 108.1
N3H C5H H5H 126.9
C6H C5H N3H 106.3(8)
C6H C5H H5H 126.9
N4H C6H H6H 126.7
C5H C6H N4H 106.5(8)
C5H C6H H6H 126.7
N3H C7H Ru1B 123.7(6)
N4H C7H Ru1B 132.7(6)
N4H C7H N3H 103.6(7)
N4H C8H H8HA 109.6
N4H C8H H8HB 109.6
N5H C8H N4H 110.4(7)
N5H C8H H8HA 109.6
N5H C8H H8HB 109.6
H8HA C8H H8HB 108.1
N6H C9H H9H 124.1
N6H C9H C10H 111.7(9)
C10H C9H H9H 124.1
C9H C10H H10H 127.4
C11H C10H C9H 105.3(9)
C11H C10H H10H 127.4
N5H C11H H11H 127.3
C10H C11H N5H 105.4(9)
C10H C11H H11H 127.3
C1I Ru1D Cl1C 145.3(4)
C1I Ru1D C2I 36.8(4)
C1I Ru1D C3I 66.4(4)
C1I Ru1D C4I 79.5(4)
C1I Ru1D C5I 68.1(4)
C1I Ru1D C6I 37.8(4)
C2I Ru1D Cl1C 109.5(3)
C2I Ru1D C3I 36.4(4)
C3I Ru1D Cl1C 88.3(3)
C4I Ru1D Cl1C 95.0(3)
C4I Ru1D C2I 66.5(4)
C4I Ru1D C3I 37.2(4)
C4I Ru1D C5I 37.3(4)
C5I Ru1D Cl1C 125.1(3)
C5I Ru1D C2I 79.3(4)
C5I Ru1D C3I 67.2(4)
C6I Ru1D Cl1C 162.3(3)
C6I Ru1D C2I 67.1(4)
C6I Ru1D C3I 79.3(4)
C6I Ru1D C4I 67.6(4)
C6I Ru1D C5I 37.9(4)
N1J Ru1D Cl1C 85.4(2)
N1J Ru1D C1I 89.9(4)
N1J Ru1D C2I 96.3(4)
N1J Ru1D C3I 124.9(4)
N1J Ru1D C4I 161.9(4)
N1J Ru1D C5I 149.0(4)
N1J Ru1D C6I 112.0(4)
C7J Ru1D Cl1C 88.9(3)
C7J Ru1D C1I 124.7(4)
C7J Ru1D C2I 161.4(4)
C7J Ru1D C3I 151.4(4)
C7J Ru1D C4I 114.9(4)
C7J Ru1D C5I 91.6(4)
C7J Ru1D C6I 95.8(4)
C7J Ru1D N1J 83.2(3)
Ru1D C1I H1I 126.8
C2I C1I Ru1D 74.0(6)
C2I C1I H1I 119.4
C2I C1I C6I 121.2(10)
C6I C1I Ru1D 71.8(6)
C6I C1I H1I 119.4
Ru1D C2I H2I 131.9
C1I C2I Ru1D 69.2(6)
C1I C2I H2I 120.0
C1I C2I C3I 120.1(10)
C3I C2I Ru1D 71.9(5)
C3I C2I H2I 120.0
Ru1D C3I H3I 131.0
C2I C3I Ru1D 71.8(6)
C2I C3I H3I 120.3
C2I C3I C4I 119.5(10)
C4I C3I Ru1D 69.6(5)
C4I C3I H3I 120.3
Ru1D C4I H4I 127.8
C3I C4I Ru1D 73.1(6)
C3I C4I H4I 119.3
C5I C4I Ru1D 72.0(6)
C5I C4I C3I 121.4(10)
C5I C4I H4I 119.3
Ru1D C5I H5I 130.6
C4I C5I Ru1D 70.7(6)
C4I C5I H5I 120.8
C4I C5I C6I 118.5(11)
C6I C5I Ru1D 70.4(6)
C6I C5I H5I 120.8
Ru1D C6I H6I 129.9
C1I C6I Ru1D 70.5(6)
C1I C6I C5I 119.3(10)
C1I C6I H6I 120.4
C5I C6I Ru1D 71.7(6)
C5I C6I H6I 120.4
N2J N1J Ru1D 122.9(7)
C1J N1J Ru1D 132.4(7)
C1J N1J N2J 104.7(8)
N1J N2J C4J 119.8(8)
C3J N2J N1J 111.2(9)
C3J N2J C4J 129.0(9)
C5J N3J C4J 125.6(8)
C7J N3J C4J 122.5(8)
C7J N3J C5J 111.9(8)
C6J N4J C8J 124.1(8)
C7J N4J C6J 110.4(8)
C7J N4J C8J 125.4(8)
N6J N5J C8J 119.6(9)
C11J N5J N6J 111.7(9)
C11J N5J C8J 128.8(9)
C9J N6J N5J 103.8(10)
N1J C1J H1J 123.9
N1J C1J C2J 112.2(10)
C2J C1J H1J 123.9
C1J C2J H2J 127.6
C3J C2J C1J 104.8(10)
C3J C2J H2J 127.6
N2J C3J C2J 107.2(10)
N2J C3J H3J 126.4
C2J C3J H3J 126.4
N2J C4J H4JA 109.7
N2J C4J H4JB 109.7
N3J C4J N2J 109.6(7)
N3J C4J H4JA 109.7
N3J C4J H4JB 109.7
H4JA C4J H4JB 108.2
N3J C5J H5J 126.7
C6J C5J N3J 106.5(8)
C6J C5J H5J 126.7
N4J C6J H6J 126.5
C5J C6J N4J 107.0(9)
C5J C6J H6J 126.5
N3J C7J Ru1D 122.3(7)
N3J C7J N4J 104.1(8)
N4J C7J Ru1D 133.6(7)
N4J C8J H8JA 109.6
N4J C8J H8JB 109.6
N5J C8J N4J 110.5(8)
N5J C8J H8JA 109.6
N5J C8J H8JB 109.6
H8JA C8J H8JB 108.1
N6J C9J H9J 123.6
N6J C9J C10J 112.8(11)
C10J C9J H9J 123.6
C9J C10J H10J 128.4
C11J C10J C9J 103.3(10)
C11J C10J H10J 128.4
N5J C11J C10J 108.4(11)
N5J C11J H11J 125.8
C10J C11J H11J 125.8
C1K Ru1C Cl1D 91.4(3)
C1K Ru1C C2K 36.3(3)
C2K Ru1C Cl1D 114.8(3)
C3K Ru1C Cl1D 151.4(3)
C3K Ru1C C1K 66.8(3)
C3K Ru1C C2K 37.3(4)
C3K Ru1C C5K 67.8(4)
C3K Ru1C C6K 80.3(4)
C4K Ru1C Cl1D 159.2(3)
C4K Ru1C C1K 78.4(3)
C4K Ru1C C2K 66.4(4)
C4K Ru1C C3K 37.4(3)
C4K Ru1C C5K 37.6(3)
C4K Ru1C C6K 67.1(4)
C5K Ru1C Cl1D 121.7(3)
C5K Ru1C C1K 66.3(3)
C5K Ru1C C2K 78.5(3)
C5K Ru1C C6K 36.7(4)
C6K Ru1C Cl1D 93.7(3)
C6K Ru1C C1K 37.6(3)
C6K Ru1C C2K 67.0(3)
N1L Ru1C Cl1D 84.5(2)
N1L Ru1C C1K 120.0(3)
N1L Ru1C C2K 93.4(3)
N1L Ru1C C3K 90.6(3)
N1L Ru1C C4K 116.3(3)
N1L Ru1C C5K 153.7(3)
N1L Ru1C C6K 157.5(3)
C7L Ru1C Cl1D 86.9(2)
C7L Ru1C C1K 155.2(3)
C7L Ru1C C2K 157.9(4)
C7L Ru1C C3K 120.7(3)
C7L Ru1C C4K 94.8(3)
C7L Ru1C C5K 93.7(3)
C7L Ru1C C6K 117.8(3)
C7L Ru1C N1L 84.5(3)
Ru1C C1K H1K 131.1
C2K C1K Ru1C 72.0(5)
C2K C1K H1K 119.9
C2K C1K C6K 120.3(9)
C6K C1K Ru1C 69.7(5)
C6K C1K H1K 119.9
Ru1C C2K H2K 132.6
C1K C2K Ru1C 71.7(5)
C1K C2K H2K 120.1
C1K C2K C3K 119.9(9)
C3K C2K Ru1C 68.6(5)
C3K C2K H2K 120.1
Ru1C C3K H3K 126.0
C2K C3K Ru1C 74.1(5)
C2K C3K H3K 120.4
C4K C3K Ru1C 71.2(5)
C4K C3K C2K 119.1(9)
C4K C3K H3K 120.4
Ru1C C4K H4K 129.4
C3K C4K Ru1C 71.4(6)
C3K C4K H4K 119.4
C3K C4K C5K 121.3(9)
C5K C4K Ru1C 72.3(5)
C5K C4K H4K 119.4
Ru1C C5K H5K 130.7
C4K C5K Ru1C 70.1(5)
C4K C5K H5K 120.0
C6K C5K Ru1C 71.8(6)
C6K C5K C4K 120.0(9)
C6K C5K H5K 120.0
Ru1C C6K H6K 127.4
C1K C6K Ru1C 72.7(5)
C1K C6K H6K 120.4
C5K C6K Ru1C 71.5(5)
C5K C6K C1K 119.2(9)
C5K C6K H6K 120.4
N2L N1L Ru1C 124.1(6)
C1L N1L Ru1C 130.7(6)
C1L N1L N2L 105.1(8)
N1L N2L C4L 118.9(7)
C3L N2L N1L 110.4(8)
C3L N2L C4L 130.4(8)
C5L N3L C4L 127.4(7)
C7L N3L C4L 121.3(7)
C7L N3L C5L 111.3(7)
C6L N4L C8L 123.4(8)
C7L N4L C6L 111.4(7)
C7L N4L C8L 125.1(8)
N6L N5L C8L 122.1(8)
C11L N5L N6L 113.1(8)
C11L N5L C8L 124.8(9)
C9L N6L N5L 103.4(8)
N1L C1L H1L 124.2
N1L C1L C2L 111.6(9)
C2L C1L H1L 124.2
C1L C2L H2L 127.5
C3L C2L C1L 105.0(9)
C3L C2L H2L 127.5
N2L C3L C2L 107.9(8)
N2L C3L H3L 126.0
C2L C3L H3L 126.0
N2L C4L N3L 110.3(7)
N2L C4L H4LA 109.6
N2L C4L H4LB 109.6
N3L C4L H4LA 109.6
N3L C4L H4LB 109.6
H4LA C4L H4LB 108.1
N3L C5L H5L 126.5
C6L C5L N3L 107.1(8)
C6L C5L H5L 126.5
N4L C6L H6L 126.5
C5L C6L N4L 107.0(8)
C5L C6L H6L 126.5
N3L C7L Ru1C 124.1(6)
N4L C7L Ru1C 132.7(6)
N4L C7L N3L 103.2(7)
N4L C8L H8LA 109.7
N4L C8L H8LB 109.7
N5L C8L N4L 109.8(7)
N5L C8L H8LA 109.7
N5L C8L H8LB 109.7
H8LA C8L H8LB 108.2
N6L C9L H9L 123.9
N6L C9L C10L 112.2(8)
C10L C9L H9L 123.9
C9L C10L H10L 128.0
C11L C10L C9L 104.0(9)
C11L C10L H10L 128.0
N5L C11L C10L 107.2(9)
N5L C11L H11L 126.4
C10L C11L H11L 126.4
C4AA O0AA H0AA 109.5
C5AA O1AA H1AA 109.5
C32D C33D H33D 119.9
C34D C33D H33D 119.9
C34D C33D C32D 120.1(10)
C44C C45C H45C 120.0
C44C C45C C46C 120.0(10)
C46C C45C H45C 120.0
C22D C21D B1D 123.0(8)
C26D C21D C22D 115.0(8)
C26D C21D B1D 121.8(8)
C44B C45B H45B 120.0
C44B C45B C46B 119.9(9)
C46B C45B H45B 120.0
C44D C45D H45D 119.6
C44D C45D C46D 120.8(9)
C46D C45D H45D 119.6
C22C C21C B1C 124.1(8)
C26C C21C C22C 113.4(8)
C26C C21C B1C 122.3(8)
C12C C13C H13C 119.9
C14C C13C H13C 119.9
C14C C13C C12C 120.1(9)
C32C C33C H33C 119.9
C34C C33C H33C 119.9
C34C C33C C32C 120.2(10)
C24C C25C H25C 119.8
C26C C25C H25C 119.8
C26C C25C C24C 120.4(9)
C12A C11A B1A 122.5(8)
C16A C11A C12A 114.9(8)
C16A C11A B1A 122.3(8)
C42C C41C B1C 120.3(8)
C46C C41C C42C 114.9(8)
C46C C41C B1C 124.5(8)
C11A C12A H12A 118.6
C13A C12A C11A 122.9(9)
C13A C12A H12A 118.6
C12D C13D H13D 119.8
C14D C13D H13D 119.8
C14D C13D C12D 120.4(9)
C15A C14A H14A 121.2
C13A C14A H14A 121.2
C13A C14A C15A 117.5(9)
C24D C25D H25D 119.9
C26D C25D H25D 119.9
C26D C25D C24D 120.3(10)
C14A C15A H15A 119.2
C16A C15A C14A 121.5(8)
C16A C15A H15A 119.2
C42D C41D C46D 115.0(8)
C42D C41D B1D 123.1(8)
C46D C41D B1D 121.7(8)
C11A C16A H16A 118.8
C15A C16A C11A 122.4(9)
C15A C16A H16A 118.8
C42B C43B H43B 120.0
C44B C43B H43B 120.0
C44B C43B C42B 119.9(9)
C22A C21A C26A 114.4(8)
C22A C21A B1A 125.4(8)
C26A C21A B1A 119.6(8)
C12C C11C B1C 122.9(8)
C16C C11C C12C 113.2(8)
C16C C11C B1C 123.5(8)
C21A C22A H22A 118.7
C23A C22A C21A 122.7(9)
C23A C22A H22A 118.7
C14C C15C H15C 119.8
C14C C15C C16C 120.3(10)
C16C C15C H15C 119.8
C22A C23A H23A 119.3
C24A C23A C22A 121.4(10)
C24A C23A H23A 119.3
C22C C23C H23C 119.5
C22C C23C C24C 121.1(9)
C24C C23C H23C 119.5
C23A C24A H24A 120.6
C23A C24A C25A 118.9(9)
C25A C24A H24A 120.6
C32C C31C B1C 120.3(8)
C36C C31C C32C 115.4(8)
C36C C31C B1C 124.3(8)
C24A C25A H25A 120.5
C24A C25A C26A 119.0(9)
C26A C25A H25A 120.5
C34C C35C H35C 119.9
C34C C35C C36C 120.2(10)
C36C C35C H35C 119.9
C21A C26A H26A 118.2
C25A C26A C21A 123.7(9)
C25A C26A H26A 118.2
C42C C43C H43C 120.2
C42C C43C C44C 119.6(10)
C44C C43C H43C 120.2
C32A C31A B1A 124.1(8)
C36A C31A C32A 114.5(9)
C36A C31A B1A 121.3(8)
C12D C11D B1D 121.9(8)
C16D C11D C12D 115.1(8)
C16D C11D B1D 122.8(8)
C31A C32A H32A 118.8
C33A C32A C31A 122.4(10)
C33A C32A H32A 118.8
C14D C15D H15D 119.8
C14D C15D C16D 120.4(9)
C16D C15D H15D 119.8
C32A C33A H33A 119.7
C34A C33A C32A 120.5(10)
C34A C33A H33A 119.7
C22D C23D H23D 119.2
C24D C23D H23D 119.2
C24D C23D C22D 121.6(9)
C33A C34A H34A 120.5
C33A C34A C35A 119.0(10)
C35A C34A H34A 120.5
C32D C31D C36D 114.7(8)
C32D C31D B1D 123.9(8)
C36D C31D B1D 120.9(8)
C34A C35A H35A 120.0
C36A C35A C34A 119.9(10)
C36A C35A H35A 120.0
C34D C35D H35D 119.7
C36D C35D H35D 119.7
C36D C35D C34D 120.6(10)
C31A C36A H36A 118.2
C35A C36A C31A 123.6(10)
C35A C36A H36A 118.2
C42D C43D H43D 119.8
C44D C43D H43D 119.8
C44D C43D C42D 120.5(9)
C42A C41A B1A 122.8(8)
C46A C41A C42A 114.2(8)
C46A C41A B1A 122.4(8)
C43B C42B H42B 118.5
C43B C42B C41B 122.9(9)
C41B C42B H42B 118.5
C41A C42A H42A 118.7
C43A C42A C41A 122.6(9)
C43A C42A H42A 118.7
C45B C44B H44B 120.1
C43B C44B C45B 119.9(9)
C43B C44B H44B 120.1
C42A C43A H43A 119.5
C44A C43A C42A 120.9(9)
C44A C43A H43A 119.5
C45B C46B H46B 119.2
C45B C46B C41B 121.5(9)
C41B C46B H46B 119.3
C43A C44A H44A 121.1
C45A C44A C43A 117.8(9)
C45A C44A H44A 121.1
C13C C12C C11C 123.8(9)
C13C C12C H12C 118.1
C11C C12C H12C 118.1
C44A C45A H45A 119.0
C44A C45A C46A 122.0(9)
C46A C45A H45A 119.0
C13C C14C C15C 118.2(9)
C13C C14C H14C 120.9
C15C C14C H14C 120.9
C41A C46A H46A 118.8
C45A C46A C41A 122.5(9)
C45A C46A H46A 118.8
C11C C16C H16C 117.8
C15C C16C C11C 124.3(10)
C15C C16C H16C 117.8
C21C C22C H22C 118.2
C23C C22C C21C 123.6(9)
C23C C22C H22C 118.2
O0AA C4AA H4AA 109.5
O0AA C4AA H4AB 109.5
O0AA C4AA H4AC 109.5
H4AA C4AA H4AB 109.5
H4AA C4AA H4AC 109.5
H4AB C4AA H4AC 109.5
C25C C24C H24C 121.1
C23C C24C C25C 117.8(9)
C23C C24C H24C 121.1
O1AA C5AA H5AA 109.5
O1AA C5AA H5AB 109.5
O1AA C5AA H5AC 109.5
H5AA C5AA H5AB 109.5
H5AA C5AA H5AC 109.5
H5AB C5AA H5AC 109.5
C21C C26C H26C 118.2
C25C C26C C21C 123.6(9)
C25C C26C H26C 118.2
C12B C11B B1B 122.9(8)
C16B C11B C12B 114.5(8)
C16B C11B B1B 122.2(8)
C33C C32C C31C 122.2(9)
C33C C32C H32C 118.9
C31C C32C H32C 118.9
C11B C12B H12B 118.9
C13B C12B C11B 122.2(9)
C13B C12B H12B 118.9
C33C C34C H34C 120.5
C35C C34C C33C 119.0(9)
C35C C34C H34C 120.5
C12B C13B H13B 119.9
C14B C13B C12B 120.2(10)
C14B C13B H13B 119.9
C31C C36C C35C 122.9(9)
C31C C36C H36C 118.5
C35C C36C H36C 118.5
C13B C14B H14B 120.7
C13B C14B C15B 118.7(9)
C15B C14B H14B 120.7
C41C C42C H42C 118.1
C43C C42C C41C 123.7(10)
C43C C42C H42C 118.1
C14B C15B H15B 120.0
C16B C15B C14B 119.9(10)
C16B C15B H15B 120.0
C45C C44C C43C 119.3(10)
C45C C44C H44C 120.4
C43C C44C H44C 120.4
C11B C16B H16B 117.8
C15B C16B C11B 124.4(9)
C15B C16B H16B 117.8
C45C C46C H46C 118.8
C41C C46C C45C 122.5(9)
C41C C46C H46C 118.8
C22B C21B B1B 121.7(7)
C26B C21B C22B 115.2(8)
C26B C21B B1B 123.1(8)
C13D C12D C11D 121.9(8)
C13D C12D H12D 119.0
C11D C12D H12D 119.0
C21B C22B H22B 118.9
C23B C22B C21B 122.1(9)
C23B C22B H22B 118.9
C13D C14D C15D 119.0(9)
C13D C14D H14D 120.5
C15D C14D H14D 120.5
C22B C23B H23B 120.0
C24B C23B C22B 120.0(9)
C24B C23B H23B 120.0
C11D C16D H16D 118.5
C15D C16D C11D 123.0(9)
C15D C16D H16D 118.5
C23B C24B H24B 120.4
C25B C24B C23B 119.3(9)
C25B C24B H24B 120.4
C21D C22D H22D 119.2
C23D C22D C21D 121.7(9)
C23D C22D H22D 119.2
C24B C25B H25B 119.6
C24B C25B C26B 120.9(9)
C26B C25B H25B 119.6
C25D C24D H24D 120.9
C23D C24D C25D 118.2(9)
C23D C24D H24D 120.9
C21B C26B H26B 118.8
C25B C26B C21B 122.4(9)
C25B C26B H26B 118.8
C21D C26D H26D 118.4
C25D C26D C21D 123.3(9)
C25D C26D H26D 118.4
C32B C31B C36B 114.0(8)
C32B C31B B1B 122.6(8)
C36B C31B B1B 123.2(8)
C33D C32D C31D 122.9(9)
C33D C32D H32D 118.6
C31D C32D H32D 118.6
C31B C32B H32B 117.9
C31B C32B C33B 124.2(8)
C33B C32B H32B 117.9
C33D C34D C35D 119.2(10)
C33D C34D H34D 120.4
C35D C34D H34D 120.4
C32B C33B H33B 119.7
C34B C33B C32B 120.7(8)
C34B C33B H33B 119.7
C31D C36D H36D 118.7
C35D C36D C31D 122.5(10)
C35D C36D H36D 118.7
C33B C34B H34B 121.4
C35B C34B C33B 117.2(8)
C35B C34B H34B 121.4
C41D C42D H42D 118.6
C43D C42D C41D 122.7(8)
C43D C42D H42D 118.6
C34B C35B H35B 119.4
C34B C35B C36B 121.1(9)
C36B C35B H35B 119.4
C45D C44D H44D 120.8
C43D C44D C45D 118.5(9)
C43D C44D H44D 120.8
C31B C36B H36B 118.7
C35B C36B C31B 122.7(9)
C35B C36B H36B 118.7
C45D C46D C41D 122.5(8)
C45D C46D H46D 118.8
C41D C46D H46D 118.8
C42B C41B C46B 115.6(8)
C42B C41B B1B 122.4(8)
C46B C41B B1B 122.0(8)
C12A C13A H13A 119.6
C14A C13A C12A 120.7(9)
C14A C13A H13A 119.6
C21D B1D C41D 111.8(8)
C21D B1D C11D 111.3(8)
C21D B1D C31D 104.1(7)
C41D B1D C11D 106.2(7)
C41D B1D C31D 111.8(7)
C11D B1D C31D 111.7(8)
C11B B1B C31B 102.8(7)
C11B B1B C41B 113.7(7)
C21B B1B C11B 112.0(7)
C21B B1B C31B 110.8(7)
C21B B1B C41B 106.4(7)
C31B B1B C41B 111.4(7)
C11A B1A C21A 111.8(8)
C11A B1A C31A 106.2(8)
C11A B1A C41A 114.4(7)
C31A B1A C21A 112.2(7)
C31A B1A C41A 109.5(7)
C41A B1A C21A 102.8(7)
C21C B1C C11C 112.2(7)
C21C B1C C31C 104.1(7)
C41C B1C C21C 112.8(7)
C41C B1C C11C 102.6(7)
C41C B1C C31C 115.0(7)
C11C B1C C31C 110.4(7)
C5 O1 H1 109.5
O1 C5 H5A 109.5
O1 C5 H5B 109.5
O1 C5 H5C 109.5
H5A C5 H5B 109.5
H5A C5 H5C 109.5
H5B C5 H5C 109.5

loop_
_geom_bond_atom_site_label_1
_geom_bond_atom_site_label_2
_geom_bond_distance
Ru1A Cl1A 2.403(2)
Ru1A C1E 2.204(9)
Ru1A C2E 2.240(9)
Ru1A C3E 2.252(9)
Ru1A C4E 2.175(10)
Ru1A C5E 2.183(10)
Ru1A C6E 2.199(9)
Ru1A N1F 2.099(8)
Ru1A C7F 2.034(9)
C1E H1E 0.9500
C1E C2E 1.423(13)
C1E C6E 1.407(13)
C2E H2E 0.9500
C2E C3E 1.387(14)
C3E H3E 0.9500
C3E C4E 1.433(14)
C4E H4E 0.9500
C4E C5E 1.368(15)
C5E H5E 0.9500
C5E C6E 1.421(15)
C6E H6E 0.9500
N1F N2F 1.364(11)
N1F C1F 1.333(13)
N2F C3F 1.361(12)
N2F C4F 1.434(13)
N3F C4F 1.461(13)
N3F C5F 1.382(13)
N3F C7F 1.361(11)
N4F C6F 1.392(12)
N4F C7F 1.348(12)
N4F C8F 1.457(12)
N5F N6F 1.360(11)
N5F C8F 1.462(12)
N5F C11F 1.355(13)
N6F C9F 1.316(13)
C1F H1F 0.9500
C1F C2F 1.371(14)
C2F H2F 0.9500
C2F C3F 1.373(15)
C3F H3F 0.9500
C4F H4FA 0.9900
C4F H4FB 0.9900
C5F H5F 0.9500
C5F C6F 1.327(14)
C6F H6F 0.9500
C8F H8FA 0.9900
C8F H8FB 0.9900
C9F H9F 0.9500
C9F C10F 1.388(15)
C10F H10F 0.9500
C10F C11F 1.354(15)
C11F H11F 0.9500
Ru1B Cl1B 2.398(2)
Ru1B C1G 2.173(10)
Ru1B C2G 2.247(10)
Ru1B C3G 2.244(10)
Ru1B C4G 2.198(9)
Ru1B C5G 2.208(9)
Ru1B C6G 2.196(8)
Ru1B N1H 2.080(7)
Ru1B C7H 2.029(9)
C1G H1G 0.9500
C1G C2G 1.447(14)
C1G C6G 1.385(12)
C2G H2G 0.9500
C2G C3G 1.362(14)
C3G H3G 0.9500
C3G C4G 1.423(14)
C4G H4G 0.9500
C4G C5G 1.418(13)
C5G H5G 0.9500
C5G C6G 1.421(13)
C6G H6G 0.9500
N1H N2H 1.363(10)
N1H C1H 1.344(11)
N2H C3H 1.346(11)
N2H C4H 1.445(11)
N3H C4H 1.456(11)
N3H C5H 1.368(11)
N3H C7H 1.358(11)
N4H C6H 1.383(11)
N4H C7H 1.339(11)
N4H C8H 1.466(11)
N5H N6H 1.339(10)
N5H C8H 1.462(11)
N5H C11H 1.372(11)
N6H C9H 1.317(12)
C1H H1H 0.9500
C1H C2H 1.392(13)
C2H H2H 0.9500
C2H C3H 1.360(14)
C3H H3H 0.9500
C4H H4HA 0.9900
C4H H4HB 0.9900
C5H H5H 0.9500
C5H C6H 1.342(13)
C6H H6H 0.9500
C8H H8HA 0.9900
C8H H8HB 0.9900
C9H H9H 0.9500
C9H C10H 1.418(14)
C10H H10H 0.9500
C10H C11H 1.355(14)
C11H H11H 0.9500
Cl1C Ru1D 2.396(2)
Ru1D C1I 2.173(10)
Ru1D C2I 2.235(9)
Ru1D C3I 2.236(9)
Ru1D C4I 2.190(9)
Ru1D C5I 2.207(11)
Ru1D C6I 2.190(12)
Ru1D N1J 2.092(8)
Ru1D C7J 2.042(9)
C1I H1I 0.9500
C1I C2I 1.393(15)
C1I C6I 1.413(16)
C2I H2I 0.9500
C2I C3I 1.395(14)
C3I H3I 0.9500
C3I C4I 1.413(15)
C4I H4I 0.9500
C4I C5I 1.406(14)
C5I H5I 0.9500
C5I C6I 1.428(15)
C6I H6I 0.9500
N1J N2J 1.359(11)
N1J C1J 1.327(14)
N2J C3J 1.350(13)
N2J C4J 1.460(13)
N3J C4J 1.450(12)
N3J C5J 1.368(12)
N3J C7J 1.351(11)
N4J C6J 1.390(12)
N4J C7J 1.352(12)
N4J C8J 1.462(12)
N5J N6J 1.383(12)
N5J C8J 1.451(13)
N5J C11J 1.337(13)
N6J C9J 1.317(14)
C1J H1J 0.9500
C1J C2J 1.381(15)
C2J H2J 0.9500
C2J C3J 1.375(16)
C3J H3J 0.9500
C4J H4JA 0.9900
C4J H4JB 0.9900
C5J H5J 0.9500
C5J C6J 1.336(14)
C6J H6J 0.9500
C8J H8JA 0.9900
C8J H8JB 0.9900
C9J H9J 0.9500
C9J C10J 1.421(17)
C10J H10J 0.9500
C10J C11J 1.374(15)
C11J H11J 0.9500
Ru1C Cl1D 2.392(2)
Ru1C C1K 2.240(9)
Ru1C C2K 2.244(9)
Ru1C C3K 2.173(10)
Ru1C C4K 2.170(9)
Ru1C C5K 2.198(10)
Ru1C C6K 2.201(9)
Ru1C N1L 2.085(8)
Ru1C C7L 2.016(9)
C1K H1K 0.9500
C1K C2K 1.397(13)
C1K C6K 1.431(13)
C2K H2K 0.9500
C2K C3K 1.413(14)
C3K H3K 0.9500
C3K C4K 1.391(13)
C4K H4K 0.9500
C4K C5K 1.407(13)
C5K H5K 0.9500
C5K C6K 1.384(14)
C6K H6K 0.9500
N1L N2L 1.370(10)
N1L C1L 1.310(12)
N2L C3L 1.331(12)
N2L C4L 1.447(12)
N3L C4L 1.466(11)
N3L C5L 1.377(11)
N3L C7L 1.363(11)
N4L C6L 1.380(11)
N4L C7L 1.358(11)
N4L C8L 1.486(11)
N5L N6L 1.349(11)
N5L C8L 1.474(12)
N5L C11L 1.336(12)
N6L C9L 1.335(12)
C1L H1L 0.9500
C1L C2L 1.382(13)
C2L H2L 0.9500
C2L C3L 1.361(14)
C3L H3L 0.9500
C4L H4LA 0.9900
C4L H4LB 0.9900
C5L H5L 0.9500
C5L C6L 1.325(13)
C6L H6L 0.9500
C8L H8LA 0.9900
C8L H8LB 0.9900
C9L H9L 0.9500
C9L C10L 1.400(14)
C10L H10L 0.9500
C10L C11L 1.370(14)
C11L H11L 0.9500
O0AA H0AA 0.8400
O0AA C4AA 1.398(12)
O1AA H1AA 0.8400
O1AA C5AA 1.402(13)
C33D H33D 0.9500
C33D C32D 1.391(13)
C33D C34D 1.359(14)
C45C H45C 0.9500
C45C C44C 1.361(15)
C45C C46C 1.421(13)
C21D C22D 1.409(12)
C21D C26D 1.403(13)
C21D B1D 1.635(13)
C45B H45B 0.9500
C45B C44B 1.373(15)
C45B C46B 1.398(13)
C45D H45D 0.9500
C45D C44D 1.383(13)
C45D C46D 1.384(13)
C21C C22C 1.415(12)
C21C C26C 1.414(12)
C21C B1C 1.631(13)
C13C H13C 0.9500
C13C C12C 1.394(13)
C13C C14C 1.379(14)
C33C H33C 0.9500
C33C C32C 1.404(14)
C33C C34C 1.380(15)
C25C H25C 0.9500
C25C C24C 1.404(13)
C25C C26C 1.375(13)
C11A C12A 1.411(12)
C11A C16A 1.396(12)
C11A B1A 1.637(13)
C41C C42C 1.401(13)
C41C C46C 1.387(13)
C41C B1C 1.626(13)
C12A H12A 0.9500
C12A C13A 1.388(13)
C13D H13D 0.9500
C13D C12D 1.403(13)
C13D C14D 1.373(14)
C14A H14A 0.9500
C14A C15A 1.394(13)
C14A C13A 1.381(13)
C25D H25D 0.9500
C25D C24D 1.397(14)
C25D C26D 1.366(12)
C15A H15A 0.9500
C15A C16A 1.384(13)
C41D C42D 1.396(12)
C41D C46D 1.409(12)
C41D B1D 1.638(13)
C16A H16A 0.9500
C43B H43B 0.9500
C43B C42B 1.380(13)
C43B C44B 1.371(14)
C21A C22A 1.390(13)
C21A C26A 1.406(13)
C21A B1A 1.647(14)
C11C C12C 1.409(13)
C11C C16C 1.390(13)
C11C B1C 1.644(13)
C22A H22A 0.9500
C22A C23A 1.377(13)
C15C H15C 0.9500
C15C C14C 1.382(15)
C15C C16C 1.389(13)
C23A H23A 0.9500
C23A C24A 1.375(14)
C23C H23C 0.9500
C23C C22C 1.374(13)
C23C C24C 1.377(14)
C24A H24A 0.9500
C24A C25A 1.376(15)
C31C C32C 1.404(13)
C31C C36C 1.388(13)
C31C B1C 1.646(13)
C25A H25A 0.9500
C25A C26A 1.397(13)
C35C H35C 0.9500
C35C C34C 1.374(16)
C35C C36C 1.401(13)
C26A H26A 0.9500
C43C H43C 0.9500
C43C C42C 1.379(14)
C43C C44C 1.395(16)
C31A C32A 1.400(13)
C31A C36A 1.399(13)
C31A B1A 1.644(14)
C11D C12D 1.414(13)
C11D C16D 1.394(12)
C11D B1D 1.648(14)
C32A H32A 0.9500
C32A C33A 1.395(14)
C15D H15D 0.9500
C15D C14D 1.381(14)
C15D C16D 1.388(13)
C33A H33A 0.9500
C33A C34A 1.366(15)
C23D H23D 0.9500
C23D C22D 1.386(12)
C23D C24D 1.365(14)
C34A H34A 0.9500
C34A C35A 1.381(16)
C31D C32D 1.396(13)
C31D C36D 1.418(13)
C31D B1D 1.651(13)
C35A H35A 0.9500
C35A C36A 1.373(14)
C35D H35D 0.9500
C35D C34D 1.390(15)
C35D C36D 1.360(13)
C36A H36A 0.9500
C43D H43D 0.9500
C43D C42D 1.394(12)
C43D C44D 1.378(14)
C41A C42A 1.423(12)
C41A C46A 1.411(13)
C41A B1A 1.644(13)
C42B H42B 0.9500
C42B C41B 1.392(12)
C42A H42A 0.9500
C42A C43A 1.400(13)
C44B H44B 0.9500
C43A H43A 0.9500
C43A C44A 1.385(14)
C46B H46B 0.9500
C46B C41B 1.412(13)
C44A H44A 0.9500
C44A C45A 1.374(14)
C12C H12C 0.9500
C45A H45A 0.9500
C45A C46A 1.392(13)
C14C H14C 0.9500
C46A H46A 0.9500
C16C H16C 0.9500
C22C H22C 0.9500
C4AA H4AA 0.9800
C4AA H4AB 0.9800
C4AA H4AC 0.9800
C24C H24C 0.9500
C5AA H5AA 0.9800
C5AA H5AB 0.9800
C5AA H5AC 0.9800
C26C H26C 0.9500
C11B C12B 1.420(13)
C11B C16B 1.393(13)
C11B B1B 1.641(13)
C32C H32C 0.9500
C12B H12B 0.9500
C12B C13B 1.395(13)
C34C H34C 0.9500
C13B H13B 0.9500
C13B C14B 1.391(16)
C36C H36C 0.9500
C14B H14B 0.9500
C14B C15B 1.392(15)
C42C H42C 0.9500
C15B H15B 0.9500
C15B C16B 1.371(13)
C44C H44C 0.9500
C16B H16B 0.9500
C46C H46C 0.9500
C21B C22B 1.408(12)
C21B C26B 1.400(12)
C21B B1B 1.631(13)
C12D H12D 0.9500
C22B H22B 0.9500
C22B C23B 1.396(13)
C14D H14D 0.9500
C23B H23B 0.9500
C23B C24B 1.374(13)
C16D H16D 0.9500
C24B H24B 0.9500
C24B C25B 1.368(13)
C22D H22D 0.9500
C25B H25B 0.9500
C25B C26B 1.379(13)
C24D H24D 0.9500
C26B H26B 0.9500
C26D H26D 0.9500
C31B C32B 1.375(12)
C31B C36B 1.417(12)
C31B B1B 1.644(13)
C32D H32D 0.9500
C32B H32B 0.9500
C32B C33B 1.389(12)
C34D H34D 0.9500
C33B H33B 0.9500
C33B C34B 1.388(13)
C36D H36D 0.9500
C34B H34B 0.9500
C34B C35B 1.381(13)
C42D H42D 0.9500
C35B H35B 0.9500
C35B C36B 1.390(12)
C44D H44D 0.9500
C36B H36B 0.9500
C46D H46D 0.9500
C41B B1B 1.655(13)
C13A H13A 0.9500
O1 H1 0.8400
O1 C5 1.40(2)
C5 H5A 0.9800
C5 H5B 0.9800
C5 H5C 0.9800

loop_
_geom_torsion_atom_site_label_1
_geom_torsion_atom_site_label_2
_geom_torsion_atom_site_label_3
_geom_torsion_atom_site_label_4
_geom_torsion
Ru1A C1E C2E C3E -53.3(8)
Ru1A C1E C6E C5E 53.7(8)
Ru1A C2E C3E C4E -51.6(8)
Ru1A C3E C4E C5E -56.5(8)
Ru1A C4E C5E C6E -54.5(8)
Ru1A C5E C6E C1E -54.2(8)
Ru1A N1F N2F C3F 177.3(6)
Ru1A N1F N2F C4F 0.4(12)
Ru1A N1F C1F C2F -178.6(7)
C1E C2E C3E Ru1A 52.1(8)
C1E C2E C3E C4E 0.5(13)
C2E C1E C6E Ru1A -56.6(7)
C2E C1E C6E C5E -2.9(13)
C2E C3E C4E Ru1A 53.2(8)
C2E C3E C4E C5E -3.3(14)
C3E C4E C5E Ru1A 57.5(8)
C3E C4E C5E C6E 3.0(14)
C4E C5E C6E Ru1A 54.3(8)
C4E C5E C6E C1E 0.2(14)
C6E C1E C2E Ru1A 55.9(8)
C6E C1E C2E C3E 2.6(13)
N1F N2F C3F C2F 1.2(11)
N1F N2F C4F N3F 53.5(12)
N1F C1F C2F C3F 3.2(13)
N2F N1F C1F C2F -2.5(12)
N3F C5F C6F N4F 0.3(10)
N5F N6F C9F C10F 0.4(11)
N6F N5F C8F N4F -52.8(11)
N6F N5F C11F C10F -0.6(12)
N6F C9F C10F C11F -0.8(13)
C1F N1F N2F C3F 0.7(11)
C1F N1F N2F C4F -176.2(9)
C1F C2F C3F N2F -2.6(12)
C3F N2F C4F N3F -122.8(10)
C4F N2F C3F C2F 177.8(10)
C4F N3F C5F C6F 179.8(9)
C4F N3F C7F Ru1A -0.3(12)
C4F N3F C7F N4F -179.8(8)
C5F N3F C4F N2F 124.7(9)
C5F N3F C7F Ru1A 179.9(6)
C5F N3F C7F N4F 0.5(10)
C6F N4F C7F Ru1A -179.7(7)
C6F N4F C7F N3F -0.3(10)
C6F N4F C8F N5F 87.3(10)
C7F N3F C4F N2F -55.0(11)
C7F N3F C5F C6F -0.5(11)
C7F N4F C6F C5F 0.0(11)
C7F N4F C8F N5F -97.1(10)
C8F N4F C6F C5F 176.2(8)
C8F N4F C7F Ru1A 4.2(14)
C8F N4F C7F N3F -176.4(8)
C8F N5F N6F C9F -175.4(8)
C8F N5F C11F C10F 174.5(9)
C9F C10F C11F N5F 0.8(12)
C11F N5F N6F C9F 0.2(11)
C11F N5F C8F N4F 132.4(10)
Ru1B C1G C2G C3G 53.1(8)
Ru1B C1G C6G C5G -54.2(7)
Ru1B C2G C3G C4G 51.5(8)
Ru1B C3G C4G C5G 56.8(7)
Ru1B C4G C5G C6G 53.1(7)
Ru1B C5G C6G C1G 53.7(8)
Ru1B N1H N2H C3H 177.0(6)
Ru1B N1H N2H C4H -12.8(10)
Ru1B N1H C1H C2H -176.1(7)
C1G C2G C3G Ru1B -51.2(8)
C1G C2G C3G C4G 0.3(14)
C2G C1G C6G Ru1B 58.0(8)
C2G C1G C6G C5G 3.8(13)
C2G C3G C4G Ru1B -52.8(9)
C2G C3G C4G C5G 3.9(14)
C3G C4G C5G Ru1B -57.5(8)
C3G C4G C5G C6G -4.3(13)
C4G C5G C6G Ru1B -53.2(7)
C4G C5G C6G C1G 0.5(13)
C6G C1G C2G Ru1B -57.4(8)
C6G C1G C2G C3G -4.2(14)
N1H N2H C3H C2H -1.2(11)
N1H N2H C4H N3H 59.8(10)
N1H C1H C2H C3H -0.2(11)
N2H N1H C1H C2H -0.5(10)
N3H C5H C6H N4H -1.0(10)
N5H N6H C9H C10H 2.6(11)
N6H N5H C8H N4H -37.0(12)
N6H N5H C11H C10H -0.9(11)
N6H C9H C10H C11H -3.2(12)
C1H N1H N2H C3H 1.0(10)
C1H N1H N2H C4H 171.2(8)
C1H C2H C3H N2H 0.8(11)
C3H N2H C4H N3H -132.1(9)
C4H N2H C3H C2H -170.1(9)
C4H N3H C5H C6H -179.0(8)
C4H N3H C7H Ru1B -2.8(11)
C4H N3H C7H N4H 178.6(7)
C5H N3H C4H N2H 129.1(9)
C5H N3H C7H Ru1B 176.1(6)
C5H N3H C7H N4H -2.5(9)
C6H N4H C7H Ru1B -176.6(6)
C6H N4H C7H N3H 1.8(9)
C6H N4H C8H N5H 93.9(10)
C7H N3H C4H N2H -52.1(11)
C7H N3H C5H C6H 2.2(10)
C7H N4H C6H C5H -0.6(10)
C7H N4H C8H N5H -88.0(10)
C8H N4H C6H C5H 177.7(8)
C8H N4H C7H Ru1B 5.2(13)
C8H N4H C7H N3H -176.4(7)
C8H N5H N6H C9H -178.5(8)
C8H N5H C11H C10H 176.5(9)
C9H C10H C11H N5H 2.3(11)
C11H N5H N6H C9H -1.0(11)
C11H N5H C8H N4H 145.8(9)
Ru1D C1I C2I C3I -52.8(9)
Ru1D C1I C6I C5I 54.5(9)
Ru1D C2I C3I C4I -52.6(8)
Ru1D C3I C4I C5I -55.7(8)
Ru1D C4I C5I C6I -53.6(8)
Ru1D C5I C6I C1I -53.9(9)
Ru1D N1J N2J C3J 179.8(6)
Ru1D N1J N2J C4J -0.5(11)
Ru1D N1J C1J C2J -178.9(7)
C1I C2I C3I Ru1D 51.5(9)
C1I C2I C3I C4I -1.1(15)
C2I C1I C6I Ru1D -57.4(9)
C2I C1I C6I C5I -2.9(16)
C2I C3I C4I Ru1D 53.6(8)
C2I C3I C4I C5I -2.1(14)
C3I C4I C5I Ru1D 56.2(8)
C3I C4I C5I C6I 2.6(14)
C4I C5I C6I Ru1D 53.7(8)
C4I C5I C6I C1I -0.2(15)
C6I C1I C2I Ru1D 56.4(9)
C6I C1I C2I C3I 3.6(16)
N1J N2J C3J C2J -0.3(12)
N1J N2J C4J N3J -53.3(11)
N1J C1J C2J C3J -2.0(13)
N2J N1J C1J C2J 1.8(12)
N3J C5J C6J N4J 0.1(11)
N5J N6J C9J C10J -0.4(13)
N6J N5J C8J N4J 56.8(11)
N6J N5J C11J C10J -1.3(12)
N6J C9J C10J C11J -0.4(14)
C1J N1J N2J C3J -0.9(11)
C1J N1J N2J C4J 178.9(9)
C1J C2J C3J N2J 1.4(12)
C3J N2J C4J N3J 126.4(10)
C4J N2J C3J C2J 179.9(10)
C4J N3J C5J C6J -178.7(9)
C4J N3J C7J Ru1D -0.7(12)
C4J N3J C7J N4J 179.0(8)
C5J N3J C4J N2J -126.6(9)
C5J N3J C7J Ru1D -179.0(6)
C5J N3J C7J N4J 0.7(10)
C6J N4J C7J Ru1D 179.0(7)
C6J N4J C7J N3J -0.6(10)
C6J N4J C8J N5J -81.4(11)
C7J N3J C4J N2J 55.4(11)
C7J N3J C5J C6J -0.5(11)
C7J N4J C6J C5J 0.3(11)
C7J N4J C8J N5J 102.8(11)
C8J N4J C6J C5J -176.1(9)
C8J N4J C7J Ru1D -4.7(14)
C8J N4J C7J N3J 175.7(8)
C8J N5J N6J C9J -179.7(9)
C8J N5J C11J C10J 179.4(10)
C9J C10J C11J N5J 1.0(13)
C11J N5J N6J C9J 1.0(12)
C11J N5J C8J N4J -124.0(11)
Ru1C C1K C2K C3K -50.8(8)
Ru1C C1K C6K C5K 56.3(8)
Ru1C C2K C3K C4K -57.2(8)
Ru1C C3K C4K C5K -54.6(8)
Ru1C C4K C5K C6K -53.7(8)
Ru1C C5K C6K C1K -56.9(8)
Ru1C N1L N2L C3L 176.3(6)
Ru1C N1L N2L C4L -9.6(11)
Ru1C N1L C1L C2L -176.7(7)
C1K C2K C3K Ru1C 52.1(8)
C1K C2K C3K C4K -5.0(14)
C2K C1K C6K Ru1C -53.4(8)
C2K C1K C6K C5K 2.9(13)
C2K C3K C4K Ru1C 58.6(8)
C2K C3K C4K C5K 4.0(14)
C3K C4K C5K Ru1C 54.2(8)
C3K C4K C5K C6K 0.5(13)
C4K C5K C6K Ru1C 52.9(8)
C4K C5K C6K C1K -4.0(13)
C6K C1K C2K Ru1C 52.4(8)
C6K C1K C2K C3K 1.6(14)
N1L N2L C3L C2L 0.8(11)
N1L N2L C4L N3L 58.0(10)
N1L C1L C2L C3L 1.3(12)
N2L N1L C1L C2L -0.8(11)
N3L C5L C6L N4L 0.2(11)
N5L N6L C9L C10L 0.1(10)
N6L N5L C8L N4L -36.9(11)
N6L N5L C11L C10L -0.1(11)
N6L C9L C10L C11L -0.2(11)
C1L N1L N2L C3L 0.0(10)
C1L N1L N2L C4L 174.1(8)
C1L C2L C3L N2L -1.2(11)
C3L N2L C4L N3L -129.3(10)
C4L N2L C3L C2L -172.4(9)
C4L N3L C5L C6L 179.9(9)
C4L N3L C7L Ru1C -1.0(12)
C4L N3L C7L N4L 179.8(7)
C5L N3L C4L N2L 126.7(9)
C5L N3L C7L Ru1C 178.7(6)
C5L N3L C7L N4L -0.5(10)
C6L N4L C7L Ru1C -178.5(7)
C6L N4L C7L N3L 0.6(9)
C6L N4L C8L N5L 96.4(10)
C7L N3L C4L N2L -53.6(11)
C7L N3L C5L C6L 0.2(11)
C7L N4L C6L C5L -0.5(11)
C7L N4L C8L N5L -87.6(11)
C8L N4L C6L C5L 176.0(8)
C8L N4L C7L Ru1C 5.1(13)
C8L N4L C7L N3L -175.8(8)
C8L N5L N6L C9L -178.1(8)
C8L N5L C11L C10L 177.9(8)
C9L C10L C11L N5L 0.2(11)
C11L N5L N6L C9L 0.0(10)
C11L N5L C8L N4L 145.2(9)
C45B C46B C41B C42B 0.9(13)
C45B C46B C41B B1B -179.2(9)
C11A C12A C13A C14A 2.1(17)
C12A C11A C16A C15A 2.1(14)
C12A C11A B1A C21A -141.0(9)
C12A C11A B1A C31A 96.3(10)
C12A C11A B1A C41A -24.7(13)
C14A C15A C16A C11A -1.2(15)
C15A C14A C13A C12A -1.0(16)
C16A C11A C12A C13A -2.5(15)
C16A C11A B1A C21A 44.8(12)
C16A C11A B1A C31A -77.9(11)
C16A C11A B1A C41A 161.2(9)
C43B C42B C41B C46B -1.7(14)
C43B C42B C41B B1B 178.4(9)
C21A C22A C23A C24A -0.7(15)
C22A C21A C26A C25A -1.1(13)
C22A C21A B1A C11A 18.0(12)
C22A C21A B1A C31A 137.2(9)
C22A C21A B1A C41A -105.2(10)
C22A C23A C24A C25A -0.2(14)
C23A C24A C25A C26A 0.4(14)
C24A C25A C26A C21A 0.3(14)
C26A C21A C22A C23A 1.3(13)
C26A C21A B1A C11A -171.1(8)
C26A C21A B1A C31A -51.9(11)
C26A C21A B1A C41A 65.7(10)
C31A C32A C33A C34A 1.1(15)
C32A C31A C36A C35A 1.9(13)
C32A C31A B1A C11A 102.2(10)
C32A C31A B1A C21A -20.2(12)
C32A C31A B1A C41A -133.7(9)
C32A C33A C34A C35A 0.8(15)
C33A C34A C35A C36A -1.2(15)
C34A C35A C36A C31A -0.2(15)
C36A C31A C32A C33A -2.3(13)
C36A C31A B1A C11A -73.0(10)
C36A C31A B1A C21A 164.6(8)
C36A C31A B1A C41A 51.1(11)
C41A C42A C43A C44A -1.8(14)
C42B C43B C44B C45B -5.3(15)
C42B C41B B1B C11B 149.9(8)
C42B C41B B1B C21B -86.4(10)
C42B C41B B1B C31B 34.4(11)
C42A C41A C46A C45A -1.2(12)
C42A C41A B1A C11A 144.2(9)
C42A C41A B1A C21A -94.3(10)
C42A C41A B1A C31A 25.1(12)
C42A C43A C44A C45A 1.4(13)
C44B C45B C46B C41B -2.3(15)
C44B C43B C42B C41B 4.0(15)
C43A C44A C45A C46A -1.0(13)
C46B C45B C44B C43B 4.5(15)
C46B C41B B1B C11B -29.9(12)
C46B C41B B1B C21B 93.7(9)
C46B C41B B1B C31B -145.4(8)
C44A C45A C46A C41A 1.0(14)
C12C C13C C14C C15C 1.7(14)
C12C C11C C16C C15C -0.7(13)
C12C C11C B1C C21C -138.7(8)
C12C C11C B1C C41C 100.0(9)
C12C C11C B1C C31C -22.9(11)
C14C C13C C12C C11C -0.8(14)
C14C C15C C16C C11C 1.7(14)
C46A C41A C42A C43A 1.6(13)
C46A C41A B1A C11A -45.0(12)
C46A C41A B1A C21A 76.4(10)
C46A C41A B1A C31A -164.1(8)
C16C C11C C12C C13C 0.3(13)
C16C C11C B1C C21C 49.7(11)
C16C C11C B1C C41C -71.6(10)
C16C C11C B1C C31C 165.5(8)
C16C C15C C14C C13C -2.1(14)
C22C C21C C26C C25C -4.6(13)
C22C C21C B1C C41C 143.4(9)
C22C C21C B1C C11C 28.2(12)
C22C C21C B1C C31C -91.3(10)
C22C C23C C24C C25C -2.2(15)
C24C C25C C26C C21C 2.2(15)
C24C C23C C22C C21C -0.6(16)
C26C C21C C22C C23C 3.9(14)
C26C C21C B1C C41C -43.2(11)
C26C C21C B1C C11C -158.4(8)
C26C C21C B1C C31C 82.1(10)
C26C C25C C24C C23C 1.5(14)
C11B C12B C13B C14B -1.9(15)
C32C C33C C34C C35C 0.3(16)
C32C C31C C36C C35C -1.7(14)
C32C C31C B1C C21C 70.7(10)
C32C C31C B1C C41C -165.4(8)
C32C C31C B1C C11C -49.9(11)
C12B C11B C16B C15B 0.8(14)
C12B C11B B1B C21B -152.4(8)
C12B C11B B1B C31B 88.6(10)
C12B C11B B1B C41B -31.8(12)
C12B C13B C14B C15B 1.4(15)
C34C C33C C32C C31C -0.2(15)
C34C C35C C36C C31C 1.9(15)
C13B C14B C15B C16B 0.2(15)
C36C C31C C32C C33C 0.9(14)
C36C C31C B1C C21C -106.8(9)
C36C C31C B1C C41C 17.1(12)
C36C C31C B1C C11C 132.5(9)
C36C C35C C34C C33C -1.1(15)
C14B C15B C16B C11B -1.3(15)
C42C C41C C46C C45C -0.8(13)
C42C C41C B1C C21C 168.6(7)
C42C C41C B1C C11C -70.5(9)
C42C C41C B1C C31C 49.4(11)
C42C C43C C44C C45C 0.0(15)
C44C C45C C46C C41C 0.4(15)
C44C C43C C42C C41C -0.4(14)
C16B C11B C12B C13B 0.8(13)
C16B C11B B1B C21B 34.4(12)
C16B C11B B1B C31B -84.6(10)
C16B C11B B1B C41B 154.9(8)
C46C C45C C44C C43C 0.0(15)
C46C C41C C42C C43C 0.8(13)
C46C C41C B1C C21C -17.8(12)
C46C C41C B1C C11C 103.1(9)
C46C C41C B1C C31C -137.0(9)
C21B C22B C23B C24B 2.0(14)
C12D C13D C14D C15D -0.5(14)
C12D C11D C16D C15D -4.0(13)
C12D C11D B1D C21D 151.5(8)
C12D C11D B1D C41D -86.6(10)
C12D C11D B1D C31D 35.6(11)
C22B C21B C26B C25B -1.7(13)
C22B C21B B1B C11B 32.6(11)
C22B C21B B1B C31B 146.7(8)
C22B C21B B1B C41B -92.1(9)
C22B C23B C24B C25B -2.6(14)
C14D C13D C12D C11D -0.8(14)
C14D C15D C16D C11D 2.9(14)
C23B C24B C25B C26B 1.0(14)
C16D C11D C12D C13D 2.9(12)
C16D C11D B1D C21D -33.6(11)
C16D C11D B1D C41D 88.3(10)
C16D C11D B1D C31D -149.5(8)
C16D C15D C14D C13D -0.5(14)
C24B C25B C26B C21B 1.2(15)
C22D C21D C26D C25D 1.6(13)
C22D C21D B1D C41D -150.5(8)
C22D C21D B1D C11D -31.9(11)
C22D C21D B1D C31D 88.7(10)
C22D C23D C24D C25D -0.4(14)
C24D C25D C26D C21D 0.1(13)
C24D C23D C22D C21D 2.3(14)
C26B C21B C22B C23B 0.1(12)
C26B C21B B1B C11B -148.7(8)
C26B C21B B1B C31B -34.7(12)
C26B C21B B1B C41B 86.6(10)
C26D C21D C22D C23D -2.8(13)
C26D C21D B1D C41D 36.1(11)
C26D C21D B1D C11D 154.7(8)
C26D C21D B1D C31D -84.8(10)
C26D C25D C24D C23D -0.8(13)
C31B C32B C33B C34B -1.3(13)
C32D C33D C34D C35D -0.6(14)
C32D C31D C36D C35D 0.5(13)
C32D C31D B1D C21D -88.2(10)
C32D C31D B1D C41D 150.9(8)
C32D C31D B1D C11D 32.0(11)
C32B C31B C36B C35B 1.4(12)
C32B C31B B1B C11B 82.1(10)
C32B C31B B1B C21B -37.7(11)
C32B C31B B1B C41B -155.9(8)
C32B C33B C34B C35B 3.3(13)
C34D C33D C32D C31D 0.3(14)
C34D C35D C36D C31D -0.8(15)
C33B C34B C35B C36B -3.0(13)
C36D C31D C32D C33D -0.2(13)
C36D C31D B1D C21D 83.0(10)
C36D C31D B1D C41D -37.9(11)
C36D C31D B1D C11D -156.8(8)
C36D C35D C34D C33D 0.8(15)
C34B C35B C36B C31B 0.7(13)
C42D C41D C46D C45D 2.1(13)
C42D C41D B1D C21D -149.3(8)
C42D C41D B1D C11D 89.1(10)
C42D C41D B1D C31D -33.0(12)
C42D C43D C44D C45D 0.9(15)
C44D C45D C46D C41D 0.0(15)
C44D C43D C42D C41D 1.3(15)
C36B C31B C32B C33B -1.1(12)
C36B C31B B1B C11B -92.3(9)
C36B C31B B1B C21B 147.9(8)
C36B C31B B1B C41B 29.7(11)
C46D C45D C44D C43D -1.6(15)
C46D C41D C42D C43D -2.8(13)
C46D C41D B1D C21D 34.5(12)
C46D C41D B1D C11D -87.0(10)
C46D C41D B1D C31D 150.8(8)
C13A C14A C15A C16A 0.6(15)
B1D C21D C22D C23D -176.6(8)
B1D C21D C26D C25D 175.6(8)
B1D C41D C42D C43D -179.2(9)
B1D C41D C46D C45D 178.6(9)
B1D C11D C12D C13D 178.2(8)
B1D C11D C16D C15D -179.2(8)
B1D C31D C32D C33D 171.5(8)
B1D C31D C36D C35D -171.5(9)
B1B C11B C12B C13B -172.9(9)
B1B C11B C16B C15B 174.6(9)
B1B C21B C22B C23B 178.9(8)
B1B C21B C26B C25B 179.5(9)
B1B C31B C32B C33B -175.9(8)
B1B C31B C36B C35B 176.2(8)
B1A C11A C12A C13A -177.1(10)
B1A C11A C16A C15A 176.6(9)
B1A C21A C22A C23A 172.6(9)
B1A C21A C26A C25A -173.0(8)
B1A C31A C32A C33A -177.8(9)
B1A C31A C36A C35A 177.5(9)
B1A C41A C42A C43A 173.1(8)
B1A C41A C46A C45A -172.7(8)
B1C C21C C22C C23C 177.8(9)
B1C C21C C26C C25C -178.7(9)
B1C C41C C42C C43C 175.0(8)
B1C C41C C46C C45C -174.7(8)
B1C C11C C12C C13C -172.1(8)
B1C C11C C16C C15C 171.6(8)
B1C C31C C32C C33C -176.9(9)
B1C C31C C36C C35C 176.0(9)
